data_7717404
loop_
_publ_author_name
'Geoghegan, Blaise L.'
'Koutsoukos, Spyridon'
'Phonsri, Wasinee'
'Murray, Keith S.'
'Cragg, Peter J.'
'Dymond, Marcus K.'
'Gass, Ian A.'

_publ_section_title
;
 Crystalline bilayer formation in homoleptic low-spin Fe(II) compounds
 with alkyl chain substituents.
;
_journal_issue 46
_journal_name_full 'Dalton transactions (Cambridge, England : 2003)'
_journal_page_first 18698
_journal_page_last 18710
_journal_paper_doi 10.1039/d4dt02667e
_journal_volume 53
_journal_year 2024
_chemical_formula_moiety 'C50 H78 Fe N6, 2(B F4), 0.5(H2 O), 0.5(C H4 O)'
_chemical_formula_sum 'C50.5 H81 B2 F8 Fe N6 O'
_chemical_formula_weight 1017.68
_space_group_crystal_system triclinic
_space_group_IT_number 2
_space_group_name_Hall '-P 1'
_space_group_name_H-M_alt 'P -1'
_atom_sites_solution_hydrogens mixed
_audit_creation_date 2017-08-02
_audit_creation_method
;
Olex2 1.2
(compiled 2017.07.20 svn.r3457 for OlexSys, GUI svn.r5370)
;
_audit_update_record
;
2024-09-09 deposited with the CCDC.	2024-10-28 downloaded from the CCDC.
;
_cell_angle_alpha 88.8600(10)
_cell_angle_beta 86.8620(10)
_cell_angle_gamma 89.547(2)
_cell_formula_units_Z 4
_cell_length_a 10.5737(2)
_cell_length_b 17.0941(3)
_cell_length_c 29.4514(4)
_cell_measurement_reflns_used 43689
_cell_measurement_temperature 100(2)
_cell_measurement_theta_max 29.8400
_cell_measurement_theta_min 2.3040
_cell_volume 5314.12(16)
_computing_cell_refinement 'CrysAlisPro 1.171.39.9g (Rigaku OD, 2015)'
_computing_data_collection 'CrysAlisPro 1.171.39.9g (Rigaku OD, 2015)'
_computing_data_reduction 'CrysAlisPro 1.171.39.9g (Rigaku OD, 2015)'
_computing_molecular_graphics 'Olex2 (Dolomanov et al., 2009)'
_computing_publication_material 'Olex2 (Dolomanov et al., 2009)'
_computing_structure_refinement 'ShelXL (Sheldrick, 2015)'
_diffrn_ambient_temperature 100.0
_diffrn_detector 'CCD plate'
_diffrn_measured_fraction_theta_full 0.999
_diffrn_measured_fraction_theta_max 0.999
_diffrn_measurement_details
;
List of Runs (angles in degrees, time in seconds):

  # Type    Start    End  Width  t~exp~   \w     \q     \k     \f   Frames
#--------------------------------------------------------------------------
  1  \w    -35.00  73.00   1.00   40.00    --  -17.00  72.00-150.00  108
  2  \w    -69.00  22.00   1.00   40.00    --  -17.00 -72.00  90.00   91
  3  \w    -69.00  22.00   1.00   40.00    --  -17.00 -72.00 -90.00   91
  4  \w    -85.00 -21.00   1.00   40.00    --  -17.00   0.00  90.00   64
  5  \w    -31.00 -13.00   1.00   40.00    --  -17.00  54.00  60.00   18
  6  \w    -78.00  73.00   1.00   40.00    --  -17.00  18.00-180.00  151
  7  \w    -31.00  73.00   1.00   40.00    --  -17.00  54.00-120.00  104
  8  \w    -62.00  22.00   1.00   40.00    --  -17.00 -72.00 -60.00   84
  9  \w    -76.00  20.00   1.00   40.00    --  -17.00 -72.00 120.00   96
 10  \w    -85.00 -24.00   1.00   40.00    --  -17.00 -72.00  60.00   61
 11  \w   -107.00  22.00   1.00   40.00    --  -17.00 -72.00-120.00  129
;
_diffrn_measurement_device 'abstract diffractometer'
_diffrn_measurement_device_type 'dtrek-CrysAlisPro-abstract goniometer imported rigaku-d*trek images'
_diffrn_measurement_method '\w scans'
_diffrn_orient_matrix_type 'CrysAlisPro convention (1999,Acta A55,543-557)'
_diffrn_orient_matrix_UB_11 0.0086449000
_diffrn_orient_matrix_UB_12 -0.0196990000
_diffrn_orient_matrix_UB_13 0.0210396000
_diffrn_orient_matrix_UB_21 0.0281339000
_diffrn_orient_matrix_UB_22 -0.0320912000
_diffrn_orient_matrix_UB_23 -0.0117592000
_diffrn_orient_matrix_UB_31 0.0603937000
_diffrn_orient_matrix_UB_32 0.0174554000
_diffrn_orient_matrix_UB_33 0.0010009000
_diffrn_radiation_probe x-ray
_diffrn_radiation_type MoK\a
_diffrn_radiation_wavelength 0.71073
_diffrn_reflns_av_R_equivalents 0.0590
_diffrn_reflns_av_unetI/netI 0.0445
_diffrn_reflns_Laue_measured_fraction_full 0.999
_diffrn_reflns_Laue_measured_fraction_max 0.999
_diffrn_reflns_limit_h_max 13
_diffrn_reflns_limit_h_min -13
_diffrn_reflns_limit_k_max 22
_diffrn_reflns_limit_k_min -22
_diffrn_reflns_limit_l_max 38
_diffrn_reflns_limit_l_min -38
_diffrn_reflns_number 121955
_diffrn_reflns_point_group_measured_fraction_full 0.999
_diffrn_reflns_point_group_measured_fraction_max 0.999
_diffrn_reflns_theta_full 27.484
_diffrn_reflns_theta_max 27.484
_diffrn_reflns_theta_min 2.261
_diffrn_source 'fine-focus sealed X-ray tube'
_diffrn_source_type 'Enhance (Mo) X-ray Source'
_exptl_absorpt_coefficient_mu 0.354
_exptl_absorpt_correction_T_max 1.00000
_exptl_absorpt_correction_T_min 0.63093
_exptl_absorpt_correction_type multi-scan
_exptl_absorpt_process_details
;
CrysAlisPro 1.171.39.9g (Rigaku Oxford Diffraction, 2015)
Empirical absorption correction using spherical harmonics,
 implemented in SCALE3 ABSPACK scaling algorithm.
;
_exptl_crystal_colour red
_exptl_crystal_density_diffrn 1.272
_exptl_crystal_description plate
_exptl_crystal_F_000 2168
_exptl_crystal_size_max 0.150
_exptl_crystal_size_mid 0.120
_exptl_crystal_size_min 0.030
_refine_diff_density_max 2.189
_refine_diff_density_min -0.697
_refine_diff_density_rms 0.079
_refine_ls_extinction_method none
_refine_ls_goodness_of_fit_ref 1.097
_refine_ls_hydrogen_treatment constr
_refine_ls_matrix_type full
_refine_ls_number_parameters 1261
_refine_ls_number_reflns 24353
_refine_ls_number_restraints 0
_refine_ls_restrained_S_all 1.097
_refine_ls_R_factor_all 0.0917
_refine_ls_R_factor_gt 0.0715
_refine_ls_shift/su_max 0.001
_refine_ls_shift/su_mean 0.000
_refine_ls_structure_factor_coef Fsqd
_refine_ls_weighting_details 'w=1/[\s^2^(Fo^2^)+(0.0565P)^2^+11.9097P] where P=(Fo^2^+2Fc^2^)/3'
_refine_ls_weighting_scheme calc
_refine_ls_wR_factor_gt 0.1634
_refine_ls_wR_factor_ref 0.1729
_reflns_Friedel_coverage 0.000
_reflns_number_gt 19406
_reflns_number_total 24353
_reflns_threshold_expression 'I > 2\s(I)'
_cod_data_source_file d4dt02667e2.cif
_cod_data_source_block 1c14
_cod_depositor_comments 'Adding full bibliography for 7717398--7717404.cif.'
_cod_original_formula_sum 'C50.50 H81 B2 F8 Fe N6 O'
_cod_database_code 7717404
_shelx_shelxl_version_number 2016/6
_shelx_space_group_comment
;
The symmetry employed for this shelxl refinement is uniquely defined
by the following loop, which should always be used as a source of
symmetry information in preference to the above space-group names.
They are only intended as comments.
;
_oxdiff_exptl_absorpt_empirical_full_min 0.658
_oxdiff_exptl_absorpt_empirical_full_max 1.716
_oxdiff_exptl_absorpt_empirical_details
;
Empirical correction (ABSPACK) includes:
- Absorption correction using spherical harmonics
- Frame scaling
- Detector area scaling
;
_olex2_refinement_description
;
1. Fixed Uiso
 At 1.2 times of:
  All C(H) groups, All C(H,H) groups, All N(H) groups
 At 1.5 times of:
  All C(H,H,H) groups, All O(H) groups, All O(H,H) groups
2. Others
 Fixed Sof: F13(0.4) F13'(0.6) F14(0.4) F14'(0.6)
3.a Free rotating group:
 O1(H1A,H1B)
3.b Ternary CH refined with riding coordinates:
 N3(H3), N6(H6), N9(H9A), N12(H12), C6(H6A), C31(H31), C56(H56), C81(H81)
3.c Secondary CH2 refined with riding coordinates:
 C12(H12A,H12B), C13(H13A,H13B), C14(H14A,H14B), C15(H15A,H15B), C16(H16A,
 H16B), C17(H17A,H17B), C18(H18A,H18B), C19(H19A,H19B), C20(H20A,H20B),
 C21(H21A,H21B), C22(H22A,H22B), C23(H23A,H23B), C24(H24A,H24B), C37(H37A,H37B),
  C38(H38A,H38B), C39(H39A,H39B), C40(H40A,H40B), C41(H41A,H41B), C42(H42A,
 H42B), C43(H43A,H43B), C44(H44A,H44B), C45(H45A,H45B), C46(H46A,H46B),
 C47(H47A,H47B), C48(H48A,H48B), C49(H49A,H49B), C62(H62A,H62B), C63(H63A,H63B),
  C64(H64A,H64B), C65(H65A,H65B), C66(H66A,H66B), C67(H67A,H67B), C68(H68A,
 H68B), C69(H69A,H69B), C70(H70A,H70B), C71(H71A,H71B), C72(H72A,H72B),
 C73(H73A,H73B), C74(H74A,H74B), C87(H87A,H87B), C88(H88A,H88B), C89(H89A,H89B),
  C90(H90A,H90B), C91(H91A,H91B), C92(H92A,H92B), C93(H93A,H93B), C94(H94A,
 H94B), C95(H95A,H95B), C96(H96A,H96B), C97(H97A,H97B), C98(H98A,H98B),
 C99(H99A,H99B)
3.d Aromatic/amide H refined with riding coordinates:
 C1(H1), C2(H2), C3(H3A), C4(H4), C8(H8), C9(H9), C10(H10), C11(H11), C26(H26),
  C27(H27), C28(H28), C29(H29), C33(H33), C34(H34), C35(H35), C36(H36),
 C51(H51), C52(H52), C53(H53), C54(H54), C58(H58), C59(H59), C60(H60), C61(H61),
  C76(H76), C77(H77), C78(H78), C79(H79), C83(H83), C84(H84), C85(H85), C86(H86)
3.e Idealised Me refined as rotating group:
 C25(H25A,H25B,H25C), C50(H50A,H50B,H50C), C75(H75A,H75B,H75C), C100(H10A,H10B,
 H10C), C101(H10D,H10E,H10F)
3.f Idealised tetrahedral OH refined as rotating group:
 O2(H2A)
;
_olex2_submission_special_instructions 'No special instructions were received'

loop_
_space_group_symop_operation_xyz
'x, y, z'
'-x, -y, -z'

loop_
_atom_site_label
_atom_site_type_symbol
_atom_site_fract_x
_atom_site_fract_y
_atom_site_fract_z
_atom_site_U_iso_or_equiv
_atom_site_adp_type
_atom_site_occupancy
_atom_site_site_symmetry_order
_atom_site_calc_flag
_atom_site_refinement_flags_posn
_atom_site_refinement_flags_adp
_atom_site_refinement_flags_occupancy
_atom_site_disorder_assembly
_atom_site_disorder_group
Fe1 Fe 0.17485(4) 0.73788(2) 0.14246(2) 0.01514(10) Uani 1 1 d . . . . .
Fe2 Fe 0.69514(4) 0.24324(2) 0.14612(2) 0.01629(10) Uani 1 1 d . . . . .
F0AA F 0.7030(3) 1.01169(16) 0.17623(9) 0.0683(9) Uani 1 1 d . . . . .
F1 F 0.3471(2) 0.51841(11) 0.19598(7) 0.0381(5) Uani 1 1 d . . . . .
F1AA F 0.5306(3) 1.02299(17) 0.21982(14) 0.0841(11) Uani 1 1 d . . . . .
F2 F 0.1644(2) 0.49703(12) 0.16186(8) 0.0421(5) Uani 1 1 d . . . . .
F2AA F 0.5571(2) 0.91549(12) 0.17614(9) 0.0432(5) Uani 1 1 d . . . . .
F3 F 0.3236(2) 0.40841(13) 0.15473(8) 0.0422(5) Uani 1 1 d . . . . .
F3AA F 0.6802(3) 0.93103(14) 0.23572(9) 0.0678(9) Uani 1 1 d . . . . .
F4 F 0.2142(3) 0.42191(15) 0.22223(8) 0.0607(8) Uani 1 1 d . . . . .
F5 F 0.6958(2) 0.62633(16) 0.10735(8) 0.0505(6) Uani 1 1 d . . . . .
F6 F 0.79829(18) 0.62012(11) 0.03829(7) 0.0313(4) Uani 1 1 d . . . . .
F7 F 0.78436(19) 0.51184(12) 0.08382(8) 0.0403(5) Uani 1 1 d . . . . .
F8 F 0.60934(18) 0.55958(12) 0.05050(7) 0.0348(5) Uani 1 1 d . . . . .
F13 F 0.2021(9) 1.0991(8) 0.1027(3) 0.078(4) Uani 0.4 1 d . . P A 2
F13' F 0.2398(7) 1.0530(4) 0.0992(2) 0.0639(18) Uani 0.6 1 d . . P A 1
F14 F 0.0957(9) 1.1431(5) 0.0433(3) 0.056(2) Uani 0.4 1 d . . P A 2
F14' F 0.1125(6) 1.1426(3) 0.0701(2) 0.0605(18) Uani 0.6 1 d . . P A 1
F15 F 0.2835(2) 1.09263(14) 0.02962(8) 0.0470(6) Uani 1 1 d . . . . .
F16 F 0.1143(2) 1.01604(14) 0.04938(10) 0.0540(7) Uani 1 1 d . . . . .
O1 O 0.9095(3) 0.5499(2) 0.16970(10) 0.0487(7) Uani 1 1 d . . . . .
H1A H 0.842280 0.579337 0.168243 0.073 Uiso 1 1 d G . . . .
H1B H 0.887843 0.505649 0.158420 0.073 Uiso 1 1 d G . . . .
O2 O 0.0111(3) 1.08623(19) 0.16544(10) 0.0511(8) Uani 1 1 d . . . . .
H2A H 0.070117 1.101924 0.147377 0.077 Uiso 1 1 calc GR . . . .
N1 N 0.1655(2) 0.64995(13) 0.10013(8) 0.0159(5) Uani 1 1 d . . . . .
N2 N 0.2911(2) 0.78902(14) 0.09760(8) 0.0181(5) Uani 1 1 d . . . . .
N3 N 0.3409(2) 0.67955(14) 0.15701(8) 0.0174(5) Uani 1 1 d . . . . .
H3 H 0.317743 0.628295 0.172066 0.021 Uiso 1 1 calc R . . . .
N4 N 0.1783(2) 0.82205(14) 0.18701(8) 0.0199(5) Uani 1 1 d . . . . .
N5 N 0.0170(2) 0.78392(14) 0.12224(8) 0.0187(5) Uani 1 1 d . . . . .
N6 N 0.0515(2) 0.69074(14) 0.19097(8) 0.0171(5) Uani 1 1 d . . . . .
H6 H -0.004584 0.653562 0.175857 0.020 Uiso 1 1 calc R . . . .
N7 N 0.8551(2) 0.28494(14) 0.11974(9) 0.0204(5) Uani 1 1 d . . . . .
N8 N 0.6907(2) 0.33279(14) 0.18759(8) 0.0193(5) Uani 1 1 d . . . . .
N9 N 0.8126(2) 0.19892(14) 0.19259(8) 0.0191(5) Uani 1 1 d . . . . .
H9A H 0.868566 0.158394 0.177658 0.023 Uiso 1 1 calc R . . . .
N10 N 0.5797(2) 0.29035(14) 0.10380(8) 0.0186(5) Uani 1 1 d . . . . .
N11 N 0.7033(2) 0.15081(14) 0.10692(8) 0.0184(5) Uani 1 1 d . . . . .
N12 N 0.5321(2) 0.18869(14) 0.16973(8) 0.0182(5) Uani 1 1 d . . . . .
H12 H 0.556723 0.138636 0.185154 0.022 Uiso 1 1 calc R . . . .
C1 C 0.0639(3) 0.61856(17) 0.08247(10) 0.0182(6) Uani 1 1 d . . . . .
H1 H -0.017915 0.638682 0.090804 0.022 Uiso 1 1 calc R . . . .
C2 C 0.0755(3) 0.55730(17) 0.05228(10) 0.0214(6) Uani 1 1 d . . . . .
H2 H 0.002202 0.535949 0.040108 0.026 Uiso 1 1 calc R . . . .
C3 C 0.1938(3) 0.52752(18) 0.04001(11) 0.0242(6) Uani 1 1 d . . . . .
H3A H 0.202895 0.485617 0.019347 0.029 Uiso 1 1 calc R . . . .
C4 C 0.2990(3) 0.55966(17) 0.05829(10) 0.0213(6) Uani 1 1 d . . . . .
H4 H 0.381720 0.540470 0.050479 0.026 Uiso 1 1 calc R . . . .
C5 C 0.2803(3) 0.62038(16) 0.08820(10) 0.0175(6) Uani 1 1 d . . . . .
C6 C 0.3845(3) 0.66439(16) 0.10890(10) 0.0180(6) Uani 1 1 d . . . . .
H6A H 0.467240 0.635653 0.106588 0.022 Uiso 1 1 calc R . . . .
C7 C 0.3911(3) 0.74337(17) 0.08530(10) 0.0187(6) Uani 1 1 d . . . . .
C8 C 0.4847(3) 0.76683(19) 0.05349(11) 0.0239(6) Uani 1 1 d . . . . .
H8 H 0.555153 0.733817 0.045965 0.029 Uiso 1 1 calc R . . . .
C9 C 0.4729(3) 0.84012(19) 0.03279(11) 0.0273(7) Uani 1 1 d . . . . .
H9 H 0.533931 0.857367 0.009979 0.033 Uiso 1 1 calc R . . . .
C10 C 0.3715(3) 0.88759(19) 0.04572(11) 0.0268(7) Uani 1 1 d . . . . .
H10 H 0.362855 0.938105 0.032154 0.032 Uiso 1 1 calc R . . . .
C11 C 0.2827(3) 0.86113(17) 0.07852(10) 0.0222(6) Uani 1 1 d . . . . .
H11 H 0.214225 0.894468 0.087840 0.027 Uiso 1 1 calc R . . . .
C12 C 0.4496(3) 0.71224(18) 0.18038(10) 0.0205(6) Uani 1 1 d . . . . .
H12A H 0.465215 0.766079 0.168487 0.025 Uiso 1 1 calc R . . . .
H12B H 0.526003 0.680581 0.172241 0.025 Uiso 1 1 calc R . . . .
C13 C 0.4333(3) 0.71493(18) 0.23173(11) 0.0236(6) Uani 1 1 d . . . . .
H13A H 0.409531 0.662576 0.244233 0.028 Uiso 1 1 calc R . . . .
H13B H 0.364938 0.752337 0.240700 0.028 Uiso 1 1 calc R . . . .
C14 C 0.5571(3) 0.7403(2) 0.25067(11) 0.0260(7) Uani 1 1 d . . . . .
H14A H 0.623637 0.701469 0.242088 0.031 Uiso 1 1 calc R . . . .
H14B H 0.582307 0.791024 0.236175 0.031 Uiso 1 1 calc R . . . .
C15 C 0.5521(3) 0.7492(2) 0.30179(11) 0.0261(7) Uani 1 1 d . . . . .
H15A H 0.518445 0.700416 0.316421 0.031 Uiso 1 1 calc R . . . .
H15B H 0.492898 0.792270 0.310232 0.031 Uiso 1 1 calc R . . . .
C16 C 0.6813(3) 0.7661(2) 0.31998(11) 0.0274(7) Uani 1 1 d . . . . .
H16A H 0.743829 0.728120 0.307071 0.033 Uiso 1 1 calc R . . . .
H16B H 0.708183 0.819065 0.309370 0.033 Uiso 1 1 calc R . . . .
C17 C 0.6826(3) 0.7619(2) 0.37159(11) 0.0275(7) Uani 1 1 d . . . . .
H17A H 0.623629 0.802038 0.384383 0.033 Uiso 1 1 calc R . . . .
H17B H 0.650638 0.710038 0.382264 0.033 Uiso 1 1 calc R . . . .
C18 C 0.8117(3) 0.7740(2) 0.38994(11) 0.0278(7) Uani 1 1 d . . . . .
H18A H 0.838192 0.828679 0.383413 0.033 Uiso 1 1 calc R . . . .
H18B H 0.873726 0.739169 0.373859 0.033 Uiso 1 1 calc R . . . .
C19 C 0.8144(3) 0.7577(2) 0.44094(11) 0.0295(7) Uani 1 1 d . . . . .
H19A H 0.754200 0.793792 0.456912 0.035 Uiso 1 1 calc R . . . .
H19B H 0.784455 0.703687 0.447439 0.035 Uiso 1 1 calc R . . . .
C20 C 0.9436(3) 0.7665(2) 0.46022(11) 0.0289(7) Uani 1 1 d . . . . .
H20A H 0.971073 0.821518 0.455771 0.035 Uiso 1 1 calc R . . . .
H20B H 1.005285 0.733115 0.442956 0.035 Uiso 1 1 calc R . . . .
C21 C 0.9459(3) 0.7447(2) 0.51052(11) 0.0302(7) Uani 1 1 d . . . . .
H21A H 0.916430 0.690111 0.515049 0.036 Uiso 1 1 calc R . . . .
H21B H 0.885559 0.778937 0.527838 0.036 Uiso 1 1 calc R . . . .
C22 C 1.0761(3) 0.7518(2) 0.52976(11) 0.0295(7) Uani 1 1 d . . . . .
H22A H 1.137439 0.719703 0.511418 0.035 Uiso 1 1 calc R . . . .
H22B H 1.103606 0.806936 0.526739 0.035 Uiso 1 1 calc R . . . .
C23 C 1.0796(4) 0.7258(2) 0.57949(12) 0.0323(8) Uani 1 1 d . . . . .
H23A H 1.019220 0.758451 0.597852 0.039 Uiso 1 1 calc R . . . .
H23B H 1.050715 0.670941 0.582551 0.039 Uiso 1 1 calc R . . . .
C24 C 1.2087(4) 0.7314(2) 0.59864(12) 0.0352(8) Uani 1 1 d . . . . .
H24A H 1.234934 0.786927 0.597809 0.042 Uiso 1 1 calc R . . . .
H24B H 1.270531 0.701973 0.579026 0.042 Uiso 1 1 calc R . . . .
C25 C 1.2126(4) 0.6998(3) 0.64725(13) 0.0462(10) Uani 1 1 d . . . . .
H25A H 1.196388 0.643400 0.647820 0.069 Uiso 1 1 calc GR . . . .
H25B H 1.147696 0.726207 0.666538 0.069 Uiso 1 1 calc GR . . . .
H25C H 1.296306 0.709387 0.658682 0.069 Uiso 1 1 calc GR . . . .
C26 C 0.2673(3) 0.87603(17) 0.19330(11) 0.0233(6) Uani 1 1 d . . . . .
H26 H 0.341791 0.876770 0.173760 0.028 Uiso 1 1 calc R . . . .
C27 C 0.2534(4) 0.9305(2) 0.22738(13) 0.0337(8) Uani 1 1 d . . . . .
H27 H 0.317747 0.968020 0.231048 0.040 Uiso 1 1 calc R . . . .
C28 C 0.1462(4) 0.9301(2) 0.25585(13) 0.0400(9) Uani 1 1 d . . . . .
H28 H 0.136556 0.966443 0.279804 0.048 Uiso 1 1 calc R . . . .
C29 C 0.0523(4) 0.8761(2) 0.24928(12) 0.0320(8) Uani 1 1 d . . . . .
H29 H -0.023512 0.875485 0.268147 0.038 Uiso 1 1 calc R . . . .
C30 C 0.0714(3) 0.82310(17) 0.21454(11) 0.0224(6) Uani 1 1 d . . . . .
C31 C -0.0226(3) 0.76337(17) 0.20107(10) 0.0206(6) Uani 1 1 d . . . . .
H31 H -0.091769 0.754563 0.225113 0.025 Uiso 1 1 calc R . . . .
C32 C -0.0725(3) 0.78998(17) 0.15662(11) 0.0209(6) Uani 1 1 d . . . . .
C33 C -0.1922(3) 0.81825(19) 0.15036(12) 0.0270(7) Uani 1 1 d . . . . .
H33 H -0.252367 0.822435 0.175372 0.032 Uiso 1 1 calc R . . . .
C34 C -0.2237(3) 0.8405(2) 0.10707(13) 0.0312(8) Uani 1 1 d . . . . .
H34 H -0.305976 0.860307 0.101836 0.037 Uiso 1 1 calc R . . . .
C35 C -0.1339(3) 0.83359(19) 0.07149(12) 0.0280(7) Uani 1 1 d . . . . .
H35 H -0.153698 0.848370 0.041421 0.034 Uiso 1 1 calc R . . . .
C36 C -0.0149(3) 0.80492(18) 0.08013(11) 0.0232(6) Uani 1 1 d . . . . .
H36 H 0.046364 0.799892 0.055524 0.028 Uiso 1 1 calc R . . . .
C37 C 0.0986(3) 0.65100(17) 0.23205(10) 0.0198(6) Uani 1 1 d . . . . .
H37A H 0.158684 0.686191 0.246061 0.024 Uiso 1 1 calc R . . . .
H37B H 0.146189 0.603420 0.222539 0.024 Uiso 1 1 calc R . . . .
C38 C -0.0042(3) 0.62754(19) 0.26797(10) 0.0239(6) Uani 1 1 d . . . . .
H38A H -0.036585 0.674866 0.283727 0.029 Uiso 1 1 calc R . . . .
H38B H -0.075576 0.603720 0.252934 0.029 Uiso 1 1 calc R . . . .
C39 C 0.0454(3) 0.56967(19) 0.30275(11) 0.0265(7) Uani 1 1 d . . . . .
H39A H 0.120442 0.592337 0.316151 0.032 Uiso 1 1 calc R . . . .
H39B H 0.073146 0.521276 0.287059 0.032 Uiso 1 1 calc R . . . .
C40 C -0.0524(3) 0.5486(2) 0.34089(11) 0.0311(8) Uani 1 1 d . . . . .
H40A H -0.086240 0.597597 0.354401 0.037 Uiso 1 1 calc R . . . .
H40B H -0.123706 0.521560 0.327617 0.037 Uiso 1 1 calc R . . . .
C41 C -0.0024(4) 0.4969(2) 0.37862(11) 0.0337(8) Uani 1 1 d . . . . .
H41A H 0.043191 0.451747 0.364718 0.040 Uiso 1 1 calc R . . . .
H41B H -0.075260 0.476098 0.397585 0.040 Uiso 1 1 calc R . . . .
C42 C 0.0860(4) 0.5383(2) 0.40918(12) 0.0329(8) Uani 1 1 d . . . . .
H42A H 0.159867 0.558124 0.390377 0.040 Uiso 1 1 calc R . . . .
H42B H 0.041072 0.584052 0.422675 0.040 Uiso 1 1 calc R . . . .
C43 C 0.1332(4) 0.4865(2) 0.44725(12) 0.0331(8) Uani 1 1 d . . . . .
H43A H 0.180114 0.441523 0.433732 0.040 Uiso 1 1 calc R . . . .
H43B H 0.059241 0.465541 0.465551 0.040 Uiso 1 1 calc R . . . .
C44 C 0.2188(4) 0.5285(2) 0.47857(12) 0.0342(8) Uani 1 1 d . . . . .
H44A H 0.291892 0.550248 0.460137 0.041 Uiso 1 1 calc R . . . .
H44B H 0.171317 0.572950 0.492428 0.041 Uiso 1 1 calc R . . . .
C45 C 0.2681(4) 0.4769(2) 0.51620(12) 0.0339(8) Uani 1 1 d . . . . .
H45A H 0.316322 0.432635 0.502419 0.041 Uiso 1 1 calc R . . . .
H45B H 0.195157 0.454845 0.534599 0.041 Uiso 1 1 calc R . . . .
C46 C 0.3527(4) 0.5199(2) 0.54734(12) 0.0338(8) Uani 1 1 d . . . . .
H46A H 0.426403 0.540838 0.528931 0.041 Uiso 1 1 calc R . . . .
H46B H 0.304931 0.564955 0.560360 0.041 Uiso 1 1 calc R . . . .
C47 C 0.4007(4) 0.4699(2) 0.58605(12) 0.0346(8) Uani 1 1 d . . . . .
H47A H 0.448222 0.424598 0.573168 0.042 Uiso 1 1 calc R . . . .
H47B H 0.327285 0.449354 0.604770 0.042 Uiso 1 1 calc R . . . .
C48 C 0.4860(4) 0.5140(2) 0.61645(12) 0.0337(8) Uani 1 1 d . . . . .
H48A H 0.559936 0.533791 0.597695 0.040 Uiso 1 1 calc R . . . .
H48B H 0.438828 0.559931 0.628705 0.040 Uiso 1 1 calc R . . . .
C49 C 0.5334(4) 0.4658(2) 0.65589(13) 0.0360(8) Uani 1 1 d . . . . .
H49A H 0.459678 0.447449 0.675260 0.043 Uiso 1 1 calc R . . . .
H49B H 0.578571 0.419125 0.643767 0.043 Uiso 1 1 calc R . . . .
C50 C 0.6209(4) 0.5099(2) 0.68492(13) 0.0399(9) Uani 1 1 d . . . . .
H50A H 0.697024 0.525311 0.666510 0.060 Uiso 1 1 calc GR . . . .
H50B H 0.645127 0.476208 0.710374 0.060 Uiso 1 1 calc GR . . . .
H50C H 0.577539 0.556729 0.696712 0.060 Uiso 1 1 calc GR . . . .
C51 C 0.8890(3) 0.30468(18) 0.07632(11) 0.0233(6) Uani 1 1 d . . . . .
H51 H 0.830241 0.297107 0.053552 0.028 Uiso 1 1 calc R . . . .
C52 C 1.0060(3) 0.33550(19) 0.06380(12) 0.0277(7) Uani 1 1 d . . . . .
H52 H 1.027141 0.349440 0.032941 0.033 Uiso 1 1 calc R . . . .
C53 C 1.0928(3) 0.34592(19) 0.09684(12) 0.0286(7) Uani 1 1 d . . . . .
H53 H 1.173211 0.368214 0.088984 0.034 Uiso 1 1 calc R . . . .
C54 C 1.0607(3) 0.32345(18) 0.14135(12) 0.0266(7) Uani 1 1 d . . . . .
H54 H 1.119164 0.328811 0.164437 0.032 Uiso 1 1 calc R . . . .
C55 C 0.9419(3) 0.29314(17) 0.15139(11) 0.0219(6) Uani 1 1 d . . . . .
C56 C 0.8886(3) 0.27079(18) 0.19842(11) 0.0221(6) Uani 1 1 d . . . . .
H56 H 0.955724 0.263067 0.220760 0.026 Uiso 1 1 calc R . . . .
C57 C 0.7961(3) 0.33474(18) 0.21160(10) 0.0222(6) Uani 1 1 d . . . . .
C58 C 0.8173(3) 0.3934(2) 0.24212(12) 0.0305(7) Uani 1 1 d . . . . .
H58 H 0.891873 0.393520 0.258696 0.037 Uiso 1 1 calc R . . . .
C59 C 0.7268(4) 0.4516(2) 0.24769(13) 0.0354(8) Uani 1 1 d . . . . .
H59 H 0.738096 0.492226 0.268617 0.042 Uiso 1 1 calc R . . . .
C60 C 0.6202(3) 0.45074(19) 0.22291(12) 0.0300(7) Uani 1 1 d . . . . .
H60 H 0.557862 0.490828 0.226287 0.036 Uiso 1 1 calc R . . . .
C61 C 0.6053(3) 0.39058(18) 0.19301(11) 0.0226(6) Uani 1 1 d . . . . .
H61 H 0.532053 0.390232 0.175734 0.027 Uiso 1 1 calc R . . . .
C62 C 0.7574(3) 0.16586(18) 0.23620(10) 0.0222(6) Uani 1 1 d . . . . .
H62A H 0.690327 0.128500 0.229346 0.027 Uiso 1 1 calc R . . . .
H62B H 0.716573 0.208891 0.253735 0.027 Uiso 1 1 calc R . . . .
C63 C 0.8502(3) 0.1243(2) 0.26592(11) 0.0254(7) Uani 1 1 d . . . . .
H63A H 0.906075 0.163141 0.279034 0.030 Uiso 1 1 calc R . . . .
H63B H 0.903795 0.088046 0.247325 0.030 Uiso 1 1 calc R . . . .
C64 C 0.7785(3) 0.0785(2) 0.30425(11) 0.0280(7) Uani 1 1 d . . . . .
H64A H 0.737604 0.116177 0.325643 0.034 Uiso 1 1 calc R . . . .
H64B H 0.710553 0.048203 0.291065 0.034 Uiso 1 1 calc R . . . .
C65 C 0.8614(3) 0.02233(19) 0.33092(11) 0.0282(7) Uani 1 1 d . . . . .
H65A H 0.805749 -0.014749 0.348685 0.034 Uiso 1 1 calc R . . . .
H65B H 0.914804 -0.008467 0.309058 0.034 Uiso 1 1 calc R . . . .
C66 C 0.9461(3) 0.0618(2) 0.36297(12) 0.0302(7) Uani 1 1 d . . . . .
H66A H 0.893257 0.094896 0.383798 0.036 Uiso 1 1 calc R . . . .
H66B H 1.005158 0.096623 0.345043 0.036 Uiso 1 1 calc R . . . .
C67 C 1.0226(3) 0.00527(19) 0.39108(11) 0.0286(7) Uani 1 1 d . . . . .
H67A H 0.965367 -0.035151 0.405011 0.034 Uiso 1 1 calc R . . . .
H67B H 1.086244 -0.021398 0.370780 0.034 Uiso 1 1 calc R . . . .
C68 C 1.0897(3) 0.04524(19) 0.42829(11) 0.0287(7) Uani 1 1 d . . . . .
H68A H 1.025517 0.071558 0.448535 0.034 Uiso 1 1 calc R . . . .
H68B H 1.145543 0.086229 0.414180 0.034 Uiso 1 1 calc R . . . .
C69 C 1.1688(3) -0.00896(19) 0.45703(11) 0.0279(7) Uani 1 1 d . . . . .
H69A H 1.114712 -0.051873 0.469884 0.033 Uiso 1 1 calc R . . . .
H69B H 1.237259 -0.032571 0.437403 0.033 Uiso 1 1 calc R . . . .
C70 C 1.2269(3) 0.03337(19) 0.49559(11) 0.0269(7) Uani 1 1 d . . . . .
H70A H 1.157825 0.056109 0.515310 0.032 Uiso 1 1 calc R . . . .
H70B H 1.278652 0.077189 0.482530 0.032 Uiso 1 1 calc R . . . .
C71 C 1.3100(3) -0.01816(19) 0.52497(11) 0.0279(7) Uani 1 1 d . . . . .
H71A H 1.258465 -0.061667 0.538533 0.033 Uiso 1 1 calc R . . . .
H71B H 1.379250 -0.041163 0.505449 0.033 Uiso 1 1 calc R . . . .
C72 C 1.3667(3) 0.02679(19) 0.56272(11) 0.0284(7) Uani 1 1 d . . . . .
H72A H 1.297022 0.050328 0.581824 0.034 Uiso 1 1 calc R . . . .
H72B H 1.418266 0.070089 0.548941 0.034 Uiso 1 1 calc R . . . .
C73 C 1.4493(3) -0.0226(2) 0.59313(11) 0.0304(7) Uani 1 1 d . . . . .
H73A H 1.398674 -0.066654 0.606497 0.036 Uiso 1 1 calc R . . . .
H73B H 1.520698 -0.044951 0.574335 0.036 Uiso 1 1 calc R . . . .
C74 C 1.5019(4) 0.0239(2) 0.63135(12) 0.0356(8) Uani 1 1 d . . . . .
H74A H 1.549885 0.069006 0.617914 0.043 Uiso 1 1 calc R . . . .
H74B H 1.430281 0.044874 0.650603 0.043 Uiso 1 1 calc R . . . .
C75 C 1.5873(4) -0.0232(3) 0.66097(14) 0.0470(10) Uani 1 1 d . . . . .
H75A H 1.657902 -0.044839 0.642161 0.070 Uiso 1 1 calc GR . . . .
H75B H 1.539086 -0.065958 0.676062 0.070 Uiso 1 1 calc GR . . . .
H75C H 1.620375 0.010681 0.683966 0.070 Uiso 1 1 calc GR . . . .
C76 C 0.5903(3) 0.35883(17) 0.08021(10) 0.0206(6) Uani 1 1 d . . . . .
H76 H 0.659278 0.392403 0.084978 0.025 Uiso 1 1 calc R . . . .
C77 C 0.5021(3) 0.38089(19) 0.04917(11) 0.0245(6) Uani 1 1 d . . . . .
H77 H 0.512409 0.428522 0.032255 0.029 Uiso 1 1 calc R . . . .
C78 C 0.3994(3) 0.33380(18) 0.04279(10) 0.0241(6) Uani 1 1 d . . . . .
H78 H 0.338470 0.348590 0.021621 0.029 Uiso 1 1 calc R . . . .
C79 C 0.3868(3) 0.26458(17) 0.06784(10) 0.0210(6) Uani 1 1 d . . . . .
H79 H 0.316289 0.231429 0.064561 0.025 Uiso 1 1 calc R . . . .
C80 C 0.4786(3) 0.24471(17) 0.09765(10) 0.0182(6) Uani 1 1 d . . . . .
C81 C 0.4842(3) 0.16883(17) 0.12464(10) 0.0193(6) Uani 1 1 d . . . . .
H81 H 0.401018 0.141260 0.127362 0.023 Uiso 1 1 calc R . . . .
C82 C 0.5875(3) 0.12034(17) 0.10195(10) 0.0198(6) Uani 1 1 d . . . . .
C83 C 0.5698(3) 0.05354(18) 0.07776(11) 0.0237(6) Uani 1 1 d . . . . .
H83 H 0.487549 0.032556 0.075492 0.028 Uiso 1 1 calc R . . . .
C84 C 0.6743(3) 0.01785(18) 0.05692(11) 0.0270(7) Uani 1 1 d . . . . .
H84 H 0.664872 -0.028537 0.040222 0.032 Uiso 1 1 calc R . . . .
C85 C 0.7931(3) 0.04991(18) 0.06043(10) 0.0241(6) Uani 1 1 d . . . . .
H85 H 0.865754 0.027081 0.045428 0.029 Uiso 1 1 calc R . . . .
C86 C 0.8035(3) 0.11603(18) 0.08631(10) 0.0218(6) Uani 1 1 d . . . . .
H86 H 0.885124 0.137441 0.089503 0.026 Uiso 1 1 calc R . . . .
C87 C 0.4368(3) 0.22852(17) 0.20016(10) 0.0213(6) Uani 1 1 d . . . . .
H87A H 0.398799 0.272483 0.183141 0.026 Uiso 1 1 calc R . . . .
H87B H 0.480100 0.250765 0.225885 0.026 Uiso 1 1 calc R . . . .
C88 C 0.3312(3) 0.17466(19) 0.21902(11) 0.0260(7) Uani 1 1 d . . . . .
H88A H 0.282884 0.156057 0.193526 0.031 Uiso 1 1 calc R . . . .
H88B H 0.369356 0.128365 0.233847 0.031 Uiso 1 1 calc R . . . .
C89 C 0.2407(3) 0.2148(2) 0.25323(13) 0.0360(8) Uani 1 1 d . . . . .
H89A H 0.170975 0.178632 0.262572 0.043 Uiso 1 1 calc R . . . .
H89B H 0.203171 0.261481 0.238576 0.043 Uiso 1 1 calc R . . . .
C90 C 0.3087(4) 0.2405(3) 0.29651(15) 0.0440(10) Uani 1 1 d . . . . .
H90A H 0.366322 0.197917 0.305891 0.053 Uiso 1 1 calc R . . . .
H90B H 0.360841 0.287175 0.288677 0.053 Uiso 1 1 calc R . . . .
C91 C 0.2187(4) 0.2589(3) 0.33520(14) 0.0461(10) Uani 1 1 d . . . . .
H91A H 0.173239 0.210492 0.344997 0.055 Uiso 1 1 calc R . . . .
H91B H 0.155142 0.296922 0.324604 0.055 Uiso 1 1 calc R . . . .
C92 C 0.2801(4) 0.2924(2) 0.37610(13) 0.0405(9) Uani 1 1 d . . . . .
H92A H 0.211932 0.311894 0.397411 0.049 Uiso 1 1 calc R . . . .
H92B H 0.331305 0.338097 0.365445 0.049 Uiso 1 1 calc R . . . .
C93 C 0.3659(4) 0.2366(2) 0.40296(12) 0.0369(9) Uani 1 1 d . . . . .
H93A H 0.316450 0.190318 0.413805 0.044 Uiso 1 1 calc R . . . .
H93B H 0.436913 0.218182 0.382482 0.044 Uiso 1 1 calc R . . . .
C94 C 0.4192(4) 0.2767(2) 0.44367(12) 0.0337(8) Uani 1 1 d . . . . .
H94A H 0.347879 0.300075 0.462067 0.040 Uiso 1 1 calc R . . . .
H94B H 0.474655 0.319980 0.432241 0.040 Uiso 1 1 calc R . . . .
C95 C 0.4946(4) 0.2231(2) 0.47463(11) 0.0299(7) Uani 1 1 d . . . . .
H95A H 0.438572 0.181062 0.487345 0.036 Uiso 1 1 calc R . . . .
H95B H 0.564545 0.198260 0.456284 0.036 Uiso 1 1 calc R . . . .
C96 C 0.5497(3) 0.2666(2) 0.51364(11) 0.0302(7) Uani 1 1 d . . . . .
H96A H 0.606621 0.308129 0.500813 0.036 Uiso 1 1 calc R . . . .
H96B H 0.479678 0.292357 0.531530 0.036 Uiso 1 1 calc R . . . .
C97 C 0.6230(3) 0.21433(19) 0.54528(11) 0.0295(7) Uani 1 1 d . . . . .
H97A H 0.691510 0.187471 0.527248 0.035 Uiso 1 1 calc R . . . .
H97B H 0.565399 0.173691 0.558760 0.035 Uiso 1 1 calc R . . . .
C98 C 0.6810(3) 0.2581(2) 0.58354(11) 0.0290(7) Uani 1 1 d . . . . .
H98A H 0.740691 0.297561 0.570045 0.035 Uiso 1 1 calc R . . . .
H98B H 0.612798 0.286387 0.600930 0.035 Uiso 1 1 calc R . . . .
C99 C 0.7508(4) 0.2057(2) 0.61611(12) 0.0319(8) Uani 1 1 d . . . . .
H99A H 0.817302 0.175996 0.598696 0.038 Uiso 1 1 calc R . . . .
H99B H 0.690577 0.167450 0.630600 0.038 Uiso 1 1 calc R . . . .
C100 C 0.8119(4) 0.2512(2) 0.65309(12) 0.0376(9) Uani 1 1 d . . . . .
H10A H 0.873112 0.288300 0.639003 0.056 Uiso 1 1 calc GR . . . .
H10B H 0.855445 0.214692 0.673128 0.056 Uiso 1 1 calc GR . . . .
H10C H 0.746297 0.279827 0.670897 0.056 Uiso 1 1 calc GR . . . .
C101 C -0.0092(5) 1.0066(3) 0.15896(17) 0.0606(13) Uani 1 1 d . . . . .
H10D H -0.036628 0.998874 0.128118 0.091 Uiso 1 1 calc GR . . . .
H10E H -0.074901 0.987592 0.181157 0.091 Uiso 1 1 calc GR . . . .
H10F H 0.069656 0.977424 0.163052 0.091 Uiso 1 1 calc GR . . . .
B1 B 0.2630(4) 0.4603(2) 0.18400(14) 0.0297(8) Uani 1 1 d . . . . .
B2 B 0.7212(3) 0.5792(2) 0.07013(13) 0.0261(8) Uani 1 1 d . . . . .
B4 B 0.1812(4) 1.0807(2) 0.05959(14) 0.0308(8) Uani 1 1 d . . . . .
B5 B 0.6167(4) 0.9694(2) 0.20282(16) 0.0358(9) Uani 1 1 d . . . . .

loop_
_atom_site_aniso_label
_atom_site_aniso_U_11
_atom_site_aniso_U_22
_atom_site_aniso_U_33
_atom_site_aniso_U_23
_atom_site_aniso_U_13
_atom_site_aniso_U_12
Fe1 0.0163(2) 0.01146(19) 0.0176(2) -0.00062(15) -0.00052(15) 0.00114(15)
Fe2 0.0173(2) 0.01296(19) 0.0187(2) 0.00018(15) -0.00177(16) -0.00085(15)
F0AA 0.104(2) 0.0569(17) 0.0451(15) 0.0089(12) -0.0074(15) -0.0441(16)
F1 0.0524(13) 0.0182(10) 0.0452(12) 0.0006(9) -0.0152(10) -0.0048(9)
F1AA 0.0500(16) 0.0458(16) 0.157(3) -0.0486(19) 0.0046(19) -0.0002(13)
F2 0.0488(13) 0.0296(11) 0.0494(13) -0.0071(10) -0.0169(11) 0.0131(10)
F2AA 0.0346(12) 0.0295(11) 0.0665(15) -0.0106(10) -0.0067(11) -0.0027(9)
F3 0.0344(12) 0.0332(12) 0.0604(15) -0.0181(10) -0.0089(10) 0.0063(9)
F3AA 0.128(3) 0.0313(13) 0.0471(15) 0.0068(11) -0.0347(16) -0.0003(15)
F4 0.098(2) 0.0474(15) 0.0377(13) 0.0116(11) -0.0127(13) -0.0306(14)
F5 0.0402(13) 0.0731(17) 0.0392(13) -0.0270(12) -0.0035(10) 0.0117(12)
F6 0.0263(10) 0.0308(11) 0.0374(11) 0.0030(8) -0.0077(8) -0.0059(8)
F7 0.0290(11) 0.0284(11) 0.0633(15) 0.0121(10) -0.0062(10) 0.0004(8)
F8 0.0211(10) 0.0389(12) 0.0448(12) -0.0051(9) -0.0048(9) -0.0040(8)
F13 0.045(5) 0.161(11) 0.029(4) -0.030(6) 0.007(3) -0.038(7)
F13' 0.076(5) 0.070(4) 0.048(3) 0.016(3) -0.023(3) -0.029(3)
F14 0.048(4) 0.042(4) 0.072(5) 0.019(5) 0.027(5) 0.020(3)
F14' 0.048(3) 0.023(2) 0.106(5) -0.006(3) 0.036(4) 0.0025(19)
F15 0.0349(12) 0.0525(14) 0.0522(14) -0.0204(11) 0.0193(10) -0.0120(10)
F16 0.0419(13) 0.0358(13) 0.0848(19) -0.0096(12) -0.0015(13) -0.0105(10)
O1 0.0539(18) 0.0598(19) 0.0332(15) 0.0053(14) -0.0090(14) -0.0239(15)
O2 0.0524(19) 0.064(2) 0.0369(16) -0.0046(14) 0.0002(13) 0.0294(15)
N1 0.0183(12) 0.0122(11) 0.0172(11) 0.0021(9) -0.0019(9) -0.0006(9)
N2 0.0203(12) 0.0154(12) 0.0188(12) -0.0006(9) -0.0030(10) -0.0013(9)
N3 0.0180(12) 0.0141(11) 0.0202(12) 0.0004(9) -0.0014(10) -0.0001(9)
N4 0.0223(13) 0.0155(12) 0.0221(12) -0.0015(10) -0.0022(10) 0.0019(10)
N5 0.0198(12) 0.0129(11) 0.0234(12) -0.0004(9) -0.0010(10) 0.0013(9)
N6 0.0178(12) 0.0132(11) 0.0200(12) -0.0001(9) 0.0001(9) 0.0011(9)
N7 0.0224(13) 0.0149(12) 0.0236(13) 0.0003(10) 0.0009(10) 0.0006(10)
N8 0.0196(12) 0.0171(12) 0.0212(12) -0.0014(10) 0.0007(10) -0.0030(10)
N9 0.0211(12) 0.0158(12) 0.0203(12) 0.0006(9) -0.0019(10) -0.0028(10)
N10 0.0208(12) 0.0137(11) 0.0211(12) -0.0015(9) 0.0007(10) 0.0011(9)
N11 0.0212(12) 0.0130(11) 0.0212(12) 0.0033(9) -0.0041(10) -0.0003(9)
N12 0.0198(12) 0.0165(12) 0.0184(12) -0.0005(9) -0.0020(10) 0.0010(9)
C1 0.0162(13) 0.0170(14) 0.0212(14) 0.0000(11) 0.0000(11) 0.0009(11)
C2 0.0237(15) 0.0195(15) 0.0214(15) -0.0018(12) -0.0028(12) -0.0033(12)
C3 0.0306(17) 0.0175(15) 0.0247(15) -0.0067(12) -0.0009(13) 0.0004(12)
C4 0.0182(14) 0.0169(14) 0.0283(16) -0.0033(12) 0.0030(12) 0.0028(11)
C5 0.0181(14) 0.0136(13) 0.0206(14) -0.0007(11) 0.0003(11) -0.0008(11)
C6 0.0143(13) 0.0159(13) 0.0236(14) -0.0035(11) 0.0020(11) 0.0032(10)
C7 0.0200(14) 0.0157(14) 0.0208(14) -0.0035(11) -0.0020(11) -0.0025(11)
C8 0.0229(15) 0.0238(16) 0.0247(15) -0.0058(12) 0.0033(12) -0.0045(12)
C9 0.0308(17) 0.0276(17) 0.0232(15) -0.0007(13) 0.0036(13) -0.0122(14)
C10 0.0364(18) 0.0187(15) 0.0253(16) 0.0023(12) -0.0031(14) -0.0070(13)
C11 0.0288(16) 0.0160(14) 0.0222(15) 0.0013(11) -0.0047(12) -0.0004(12)
C12 0.0179(14) 0.0192(14) 0.0246(15) -0.0001(11) -0.0035(12) -0.0003(11)
C13 0.0242(16) 0.0213(15) 0.0254(16) 0.0000(12) -0.0021(12) -0.0025(12)
C14 0.0249(16) 0.0273(17) 0.0259(16) -0.0013(13) -0.0019(13) -0.0036(13)
C15 0.0266(16) 0.0285(17) 0.0232(15) 0.0001(13) -0.0018(13) -0.0041(13)
C16 0.0265(17) 0.0315(18) 0.0245(16) -0.0030(13) -0.0023(13) -0.0029(13)
C17 0.0299(17) 0.0286(17) 0.0240(16) -0.0009(13) -0.0023(13) -0.0011(13)
C18 0.0299(17) 0.0291(17) 0.0246(16) -0.0036(13) -0.0042(13) 0.0000(14)
C19 0.0337(18) 0.0287(17) 0.0265(17) 0.0008(13) -0.0040(14) -0.0007(14)
C20 0.0342(18) 0.0284(17) 0.0243(16) -0.0014(13) -0.0037(14) 0.0015(14)
C21 0.0378(19) 0.0274(17) 0.0256(16) 0.0005(13) -0.0051(14) -0.0014(14)
C22 0.0362(19) 0.0298(18) 0.0227(16) -0.0005(13) -0.0032(14) 0.0038(14)
C23 0.043(2) 0.0276(18) 0.0271(17) 0.0020(14) -0.0053(15) -0.0044(15)
C24 0.046(2) 0.0306(19) 0.0296(18) -0.0035(14) -0.0037(16) 0.0062(16)
C25 0.060(3) 0.044(2) 0.035(2) -0.0005(17) -0.0157(19) 0.001(2)
C26 0.0242(15) 0.0172(14) 0.0288(16) -0.0026(12) -0.0028(13) -0.0003(12)
C27 0.040(2) 0.0232(17) 0.039(2) -0.0089(14) -0.0049(16) -0.0059(14)
C28 0.050(2) 0.0296(19) 0.040(2) -0.0178(16) 0.0036(18) -0.0033(17)
C29 0.0372(19) 0.0266(17) 0.0316(18) -0.0104(14) 0.0064(15) 0.0010(14)
C30 0.0250(16) 0.0166(14) 0.0255(15) -0.0025(12) 0.0002(12) 0.0036(12)
C31 0.0199(14) 0.0170(14) 0.0245(15) -0.0024(11) 0.0038(12) 0.0042(11)
C32 0.0187(14) 0.0143(14) 0.0293(16) -0.0012(11) 0.0007(12) 0.0014(11)
C33 0.0239(16) 0.0212(16) 0.0353(18) 0.0016(13) 0.0033(14) 0.0025(12)
C34 0.0199(16) 0.0265(17) 0.047(2) 0.0047(15) -0.0065(15) 0.0033(13)
C35 0.0286(17) 0.0224(16) 0.0336(18) 0.0060(13) -0.0105(14) 0.0024(13)
C36 0.0246(16) 0.0176(14) 0.0273(16) 0.0008(12) -0.0011(13) 0.0005(12)
C37 0.0212(15) 0.0193(14) 0.0188(14) 0.0008(11) -0.0004(11) 0.0007(11)
C38 0.0243(16) 0.0244(16) 0.0229(15) 0.0029(12) -0.0005(12) -0.0018(12)
C39 0.0349(18) 0.0227(16) 0.0222(15) 0.0019(12) -0.0043(13) -0.0061(13)
C40 0.0370(19) 0.0311(18) 0.0254(16) 0.0036(14) -0.0029(14) -0.0110(15)
C41 0.050(2) 0.0265(17) 0.0248(17) 0.0027(13) -0.0023(15) -0.0150(16)
C42 0.048(2) 0.0248(17) 0.0263(17) 0.0034(13) -0.0040(15) -0.0123(15)
C43 0.051(2) 0.0234(17) 0.0260(17) 0.0012(13) -0.0057(15) -0.0103(15)
C44 0.051(2) 0.0232(17) 0.0291(17) 0.0029(14) -0.0080(16) -0.0109(15)
C45 0.049(2) 0.0233(17) 0.0304(18) 0.0004(14) -0.0060(16) -0.0083(15)
C46 0.048(2) 0.0254(17) 0.0294(18) 0.0033(14) -0.0100(16) -0.0075(15)
C47 0.048(2) 0.0233(17) 0.0329(18) 0.0028(14) -0.0031(16) -0.0074(15)
C48 0.046(2) 0.0246(17) 0.0307(18) 0.0013(14) -0.0062(16) -0.0030(15)
C49 0.044(2) 0.0276(18) 0.037(2) 0.0022(15) -0.0025(16) 0.0004(16)
C50 0.043(2) 0.040(2) 0.036(2) 0.0044(16) -0.0078(17) -0.0001(17)
C51 0.0277(16) 0.0182(14) 0.0237(15) 0.0015(12) 0.0004(13) 0.0034(12)
C52 0.0311(17) 0.0221(16) 0.0286(17) 0.0036(13) 0.0089(14) 0.0021(13)
C53 0.0230(16) 0.0207(16) 0.0410(19) 0.0030(14) 0.0074(14) 0.0001(12)
C54 0.0193(15) 0.0207(15) 0.0397(19) 0.0020(13) -0.0015(13) -0.0031(12)
C55 0.0211(15) 0.0162(14) 0.0285(16) -0.0005(12) -0.0013(12) -0.0012(11)
C56 0.0187(14) 0.0226(15) 0.0254(15) 0.0001(12) -0.0052(12) -0.0054(12)
C57 0.0202(15) 0.0220(15) 0.0244(15) -0.0004(12) -0.0017(12) -0.0040(12)
C58 0.0313(18) 0.0297(18) 0.0315(18) -0.0066(14) -0.0077(14) -0.0069(14)
C59 0.039(2) 0.0322(19) 0.0364(19) -0.0155(15) -0.0050(16) -0.0079(15)
C60 0.0315(18) 0.0211(16) 0.0374(19) -0.0086(14) 0.0021(15) -0.0007(13)
C61 0.0213(15) 0.0203(15) 0.0261(15) -0.0022(12) -0.0008(12) -0.0011(12)
C62 0.0205(15) 0.0222(15) 0.0236(15) 0.0032(12) -0.0004(12) -0.0015(12)
C63 0.0247(16) 0.0297(17) 0.0216(15) 0.0043(13) -0.0019(12) 0.0019(13)
C64 0.0300(17) 0.0294(17) 0.0244(16) 0.0086(13) -0.0040(13) -0.0023(14)
C65 0.0355(18) 0.0231(16) 0.0261(16) 0.0033(13) -0.0033(14) -0.0018(14)
C66 0.040(2) 0.0238(17) 0.0277(17) -0.0012(13) -0.0075(15) 0.0000(14)
C67 0.0361(19) 0.0243(16) 0.0262(16) 0.0009(13) -0.0088(14) 0.0003(14)
C68 0.0375(19) 0.0227(16) 0.0268(16) -0.0002(13) -0.0094(14) -0.0011(14)
C69 0.0358(18) 0.0217(16) 0.0270(16) -0.0003(13) -0.0088(14) -0.0039(13)
C70 0.0354(18) 0.0218(16) 0.0239(16) -0.0003(12) -0.0053(14) -0.0012(13)
C71 0.0378(19) 0.0246(16) 0.0220(15) 0.0005(12) -0.0077(14) -0.0038(14)
C72 0.0362(19) 0.0238(16) 0.0256(16) 0.0033(13) -0.0070(14) -0.0064(14)
C73 0.0348(19) 0.0307(18) 0.0260(16) -0.0006(14) -0.0044(14) -0.0059(14)
C74 0.045(2) 0.0330(19) 0.0297(18) 0.0017(15) -0.0121(16) -0.0127(16)
C75 0.050(2) 0.058(3) 0.035(2) -0.0010(19) -0.0156(18) -0.004(2)
C76 0.0246(15) 0.0155(14) 0.0212(14) -0.0004(11) 0.0020(12) 0.0025(11)
C77 0.0278(16) 0.0211(15) 0.0239(15) 0.0018(12) 0.0035(13) 0.0070(12)
C78 0.0262(16) 0.0248(16) 0.0217(15) -0.0007(12) -0.0044(12) 0.0091(12)
C79 0.0228(15) 0.0183(14) 0.0222(14) -0.0044(11) -0.0024(12) 0.0054(11)
C80 0.0193(14) 0.0160(14) 0.0194(14) -0.0034(11) -0.0007(11) 0.0015(11)
C81 0.0221(15) 0.0147(13) 0.0215(14) -0.0004(11) -0.0054(12) -0.0017(11)
C82 0.0240(15) 0.0148(14) 0.0207(14) 0.0003(11) -0.0042(12) 0.0027(11)
C83 0.0288(16) 0.0172(14) 0.0260(16) 0.0012(12) -0.0097(13) -0.0006(12)
C84 0.0382(19) 0.0171(15) 0.0267(16) -0.0042(12) -0.0090(14) 0.0048(13)
C85 0.0281(16) 0.0216(15) 0.0227(15) -0.0008(12) -0.0032(13) 0.0097(12)
C86 0.0234(15) 0.0205(15) 0.0216(15) 0.0021(12) -0.0029(12) 0.0044(12)
C87 0.0204(15) 0.0188(14) 0.0248(15) -0.0007(12) -0.0009(12) -0.0008(11)
C88 0.0263(16) 0.0257(16) 0.0260(16) -0.0010(13) 0.0002(13) -0.0073(13)
C89 0.0314(19) 0.039(2) 0.0368(19) -0.0032(16) 0.0106(15) -0.0095(16)
C90 0.034(2) 0.043(2) 0.054(2) -0.0158(19) 0.0110(18) -0.0126(17)
C91 0.042(2) 0.053(3) 0.042(2) -0.0012(19) 0.0020(18) -0.0040(19)
C92 0.048(2) 0.039(2) 0.035(2) 0.0030(16) -0.0058(17) -0.0076(18)
C93 0.053(2) 0.0314(19) 0.0264(17) -0.0009(14) -0.0037(16) -0.0133(17)
C94 0.046(2) 0.0287(18) 0.0267(17) -0.0016(14) -0.0026(15) -0.0105(16)
C95 0.041(2) 0.0251(17) 0.0238(16) -0.0019(13) -0.0011(14) -0.0068(14)
C96 0.040(2) 0.0244(17) 0.0264(17) -0.0024(13) 0.0005(14) -0.0052(14)
C97 0.0389(19) 0.0235(16) 0.0261(16) -0.0032(13) -0.0019(14) -0.0059(14)
C98 0.0346(18) 0.0258(17) 0.0268(16) -0.0046(13) -0.0002(14) -0.0073(14)
C99 0.040(2) 0.0258(17) 0.0300(17) -0.0006(14) -0.0024(15) -0.0084(15)
C100 0.046(2) 0.037(2) 0.0313(18) -0.0013(15) -0.0096(16) -0.0089(17)
C101 0.059(3) 0.067(3) 0.054(3) 0.023(2) -0.001(2) 0.009(2)
B1 0.041(2) 0.0178(17) 0.031(2) 0.0011(14) -0.0075(17) 0.0008(15)
B2 0.0165(16) 0.0296(19) 0.0324(19) -0.0060(15) -0.0024(14) 0.0028(14)
B4 0.0266(19) 0.033(2) 0.033(2) -0.0091(16) 0.0043(16) -0.0067(16)
B5 0.041(2) 0.0215(19) 0.045(2) -0.0009(17) -0.0009(19) -0.0014(16)

loop_
_atom_type_symbol
_atom_type_description
_atom_type_scat_dispersion_real
_atom_type_scat_dispersion_imag
_atom_type_scat_source
C C 0.0033 0.0016 'International Tables Vol C Tables 4.2.6.8 and 6.1.1.4'
H H 0.0000 0.0000 'International Tables Vol C Tables 4.2.6.8 and 6.1.1.4'
B B 0.0013 0.0007 'International Tables Vol C Tables 4.2.6.8 and 6.1.1.4'
F F 0.0171 0.0103 'International Tables Vol C Tables 4.2.6.8 and 6.1.1.4'
Fe Fe 0.3463 0.8444 'International Tables Vol C Tables 4.2.6.8 and 6.1.1.4'
N N 0.0061 0.0033 'International Tables Vol C Tables 4.2.6.8 and 6.1.1.4'
O O 0.0106 0.0060 'International Tables Vol C Tables 4.2.6.8 and 6.1.1.4'

loop_
_geom_angle_atom_site_label_1
_geom_angle_atom_site_label_2
_geom_angle_atom_site_label_3
_geom_angle
_geom_angle_site_symmetry_1
_geom_angle_site_symmetry_3
_geom_angle_publ_flag
N1 Fe1 N3 80.73(10) . . ?
N1 Fe1 N6 95.21(10) . . ?
N2 Fe1 N1 87.96(10) . . ?
N2 Fe1 N3 80.64(10) . . ?
N2 Fe1 N4 95.16(10) . . ?
N2 Fe1 N5 98.00(10) . . ?
N2 Fe1 N6 176.64(10) . . ?
N4 Fe1 N1 176.87(10) . . ?
N4 Fe1 N3 99.53(10) . . ?
N4 Fe1 N6 81.68(10) . . ?
N5 Fe1 N1 92.08(10) . . ?
N5 Fe1 N3 172.71(10) . . ?
N5 Fe1 N4 87.72(10) . . ?
N5 Fe1 N6 80.79(10) . . ?
N6 Fe1 N3 100.95(10) . . ?
N7 Fe2 N8 87.16(10) . . ?
N7 Fe2 N9 81.31(10) . . ?
N7 Fe2 N11 93.06(10) . . ?
N7 Fe2 N12 173.68(10) . . ?
N8 Fe2 N9 81.81(10) . . ?
N8 Fe2 N12 99.05(10) . . ?
N9 Fe2 N12 98.30(10) . . ?
N10 Fe2 N7 99.21(10) . . ?
N10 Fe2 N8 95.12(10) . . ?
N10 Fe2 N9 176.87(10) . . ?
N10 Fe2 N11 87.49(10) . . ?
N10 Fe2 N12 81.52(10) . . ?
N11 Fe2 N8 177.32(10) . . ?
N11 Fe2 N9 95.57(10) . . ?
N11 Fe2 N12 80.69(10) . . ?
H1A O1 H1B 104.5 . . ?
C101 O2 H2A 109.5 . . ?
C1 N1 Fe1 129.3(2) . . ?
C1 N1 C5 118.4(2) . . ?
C5 N1 Fe1 112.24(18) . . ?
C7 N2 Fe1 112.57(19) . . ?
C7 N2 C11 118.7(3) . . ?
C11 N2 Fe1 128.7(2) . . ?
Fe1 N3 H3 108.1 . . ?
C6 N3 Fe1 96.56(16) . . ?
C6 N3 H3 108.1 . . ?
C12 N3 Fe1 126.53(18) . . ?
C12 N3 H3 108.1 . . ?
C12 N3 C6 107.8(2) . . ?
C26 N4 Fe1 130.3(2) . . ?
C26 N4 C30 118.1(3) . . ?
C30 N4 Fe1 111.5(2) . . ?
C32 N5 Fe1 112.3(2) . . ?
C36 N5 Fe1 129.6(2) . . ?
C36 N5 C32 117.9(3) . . ?
Fe1 N6 H6 108.1 . . ?
C31 N6 Fe1 97.32(17) . . ?
C31 N6 H6 108.1 . . ?
C37 N6 Fe1 120.69(18) . . ?
C37 N6 H6 108.1 . . ?
C37 N6 C31 113.5(2) . . ?
C51 N7 Fe2 129.9(2) . . ?
C51 N7 C55 118.0(3) . . ?
C55 N7 Fe2 112.1(2) . . ?
C57 N8 Fe2 111.3(2) . . ?
C61 N8 Fe2 130.2(2) . . ?
C61 N8 C57 118.4(3) . . ?
Fe2 N9 H9A 108.7 . . ?
C56 N9 Fe2 97.83(17) . . ?
C56 N9 H9A 108.7 . . ?
C62 N9 Fe2 119.14(19) . . ?
C62 N9 H9A 108.7 . . ?
C62 N9 C56 113.2(2) . . ?
C76 N10 Fe2 129.1(2) . . ?
C80 N10 Fe2 112.42(19) . . ?
C80 N10 C76 118.5(3) . . ?
C82 N11 Fe2 111.9(2) . . ?
C86 N11 Fe2 129.7(2) . . ?
C86 N11 C82 118.4(3) . . ?
Fe2 N12 H12 107.7 . . ?
C81 N12 Fe2 97.53(17) . . ?
C81 N12 H12 107.7 . . ?
C87 N12 Fe2 121.66(18) . . ?
C87 N12 H12 107.7 . . ?
C87 N12 C81 113.6(2) . . ?
N1 C1 H1 119.3 . . ?
N1 C1 C2 121.5(3) . . ?
C2 C1 H1 119.3 . . ?
C1 C2 H2 120.1 . . ?
C3 C2 C1 119.8(3) . . ?
C3 C2 H2 120.1 . . ?
C2 C3 H3A 120.5 . . ?
C2 C3 C4 118.9(3) . . ?
C4 C3 H3A 120.5 . . ?
C3 C4 H4 120.9 . . ?
C5 C4 C3 118.2(3) . . ?
C5 C4 H4 120.9 . . ?
N1 C5 C4 123.3(3) . . ?
N1 C5 C6 111.9(2) . . ?
C4 C5 C6 124.7(3) . . ?
N3 C6 C5 106.7(2) . . ?
N3 C6 H6A 112.4 . . ?
N3 C6 C7 105.9(2) . . ?
C5 C6 H6A 112.4 . . ?
C5 C6 C7 106.6(2) . . ?
C7 C6 H6A 112.4 . . ?
N2 C7 C6 111.9(2) . . ?
N2 C7 C8 122.8(3) . . ?
C8 C7 C6 125.3(3) . . ?
C7 C8 H8 120.9 . . ?
C7 C8 C9 118.1(3) . . ?
C9 C8 H8 120.9 . . ?
C8 C9 H9 120.3 . . ?
C10 C9 C8 119.3(3) . . ?
C10 C9 H9 120.3 . . ?
C9 C10 H10 120.2 . . ?
C9 C10 C11 119.5(3) . . ?
C11 C10 H10 120.2 . . ?
N2 C11 C10 121.5(3) . . ?
N2 C11 H11 119.3 . . ?
C10 C11 H11 119.3 . . ?
N3 C12 H12A 108.4 . . ?
N3 C12 H12B 108.4 . . ?
N3 C12 C13 115.6(2) . . ?
H12A C12 H12B 107.4 . . ?
C13 C12 H12A 108.4 . . ?
C13 C12 H12B 108.4 . . ?
C12 C13 H13A 109.9 . . ?
C12 C13 H13B 109.9 . . ?
C12 C13 C14 109.1(3) . . ?
H13A C13 H13B 108.3 . . ?
C14 C13 H13A 109.9 . . ?
C14 C13 H13B 109.9 . . ?
C13 C14 H14A 108.6 . . ?
C13 C14 H14B 108.6 . . ?
H14A C14 H14B 107.6 . . ?
C15 C14 C13 114.6(3) . . ?
C15 C14 H14A 108.6 . . ?
C15 C14 H14B 108.6 . . ?
C14 C15 H15A 109.0 . . ?
C14 C15 H15B 109.0 . . ?
C14 C15 C16 112.9(3) . . ?
H15A C15 H15B 107.8 . . ?
C16 C15 H15A 109.0 . . ?
C16 C15 H15B 109.0 . . ?
C15 C16 H16A 108.8 . . ?
C15 C16 H16B 108.8 . . ?
H16A C16 H16B 107.7 . . ?
C17 C16 C15 113.7(3) . . ?
C17 C16 H16A 108.8 . . ?
C17 C16 H16B 108.8 . . ?
C16 C17 H17A 108.7 . . ?
C16 C17 H17B 108.7 . . ?
H17A C17 H17B 107.6 . . ?
C18 C17 C16 114.2(3) . . ?
C18 C17 H17A 108.7 . . ?
C18 C17 H17B 108.7 . . ?
C17 C18 H18A 108.9 . . ?
C17 C18 H18B 108.9 . . ?
C17 C18 C19 113.2(3) . . ?
H18A C18 H18B 107.8 . . ?
C19 C18 H18A 108.9 . . ?
C19 C18 H18B 108.9 . . ?
C18 C19 H19A 108.6 . . ?
C18 C19 H19B 108.6 . . ?
H19A C19 H19B 107.6 . . ?
C20 C19 C18 114.6(3) . . ?
C20 C19 H19A 108.6 . . ?
C20 C19 H19B 108.6 . . ?
C19 C20 H20A 108.8 . . ?
C19 C20 H20B 108.8 . . ?
C19 C20 C21 113.6(3) . . ?
H20A C20 H20B 107.7 . . ?
C21 C20 H20A 108.8 . . ?
C21 C20 H20B 108.8 . . ?
C20 C21 H21A 108.8 . . ?
C20 C21 H21B 108.8 . . ?
C20 C21 C22 113.8(3) . . ?
H21A C21 H21B 107.7 . . ?
C22 C21 H21A 108.8 . . ?
C22 C21 H21B 108.8 . . ?
C21 C22 H22A 108.8 . . ?
C21 C22 H22B 108.8 . . ?
H22A C22 H22B 107.7 . . ?
C23 C22 C21 113.7(3) . . ?
C23 C22 H22A 108.8 . . ?
C23 C22 H22B 108.8 . . ?
C22 C23 H23A 108.7 . . ?
C22 C23 H23B 108.7 . . ?
H23A C23 H23B 107.6 . . ?
C24 C23 C22 114.1(3) . . ?
C24 C23 H23A 108.7 . . ?
C24 C23 H23B 108.7 . . ?
C23 C24 H24A 108.9 . . ?
C23 C24 H24B 108.9 . . ?
C23 C24 C25 113.4(3) . . ?
H24A C24 H24B 107.7 . . ?
C25 C24 H24A 108.9 . . ?
C25 C24 H24B 108.9 . . ?
C24 C25 H25A 109.5 . . ?
C24 C25 H25B 109.5 . . ?
C24 C25 H25C 109.5 . . ?
H25A C25 H25B 109.5 . . ?
H25A C25 H25C 109.5 . . ?
H25B C25 H25C 109.5 . . ?
N4 C26 H26 119.0 . . ?
N4 C26 C27 122.0(3) . . ?
C27 C26 H26 119.0 . . ?
C26 C27 H27 120.2 . . ?
C28 C27 C26 119.6(3) . . ?
C28 C27 H27 120.2 . . ?
C27 C28 H28 120.4 . . ?
C27 C28 C29 119.3(3) . . ?
C29 C28 H28 120.4 . . ?
C28 C29 H29 120.8 . . ?
C28 C29 C30 118.5(3) . . ?
C30 C29 H29 120.8 . . ?
N4 C30 C29 122.5(3) . . ?
N4 C30 C31 111.8(3) . . ?
C29 C30 C31 125.7(3) . . ?
N6 C31 C30 106.2(2) . . ?
N6 C31 H31 112.3 . . ?
N6 C31 C32 105.6(2) . . ?
C30 C31 H31 112.3 . . ?
C32 C31 C30 107.7(2) . . ?
C32 C31 H31 112.3 . . ?
N5 C32 C31 111.3(3) . . ?
N5 C32 C33 122.8(3) . . ?
C33 C32 C31 125.9(3) . . ?
C32 C33 H33 120.6 . . ?
C32 C33 C34 118.9(3) . . ?
C34 C33 H33 120.6 . . ?
C33 C34 H34 120.5 . . ?
C33 C34 C35 119.0(3) . . ?
C35 C34 H34 120.5 . . ?
C34 C35 H35 120.4 . . ?
C36 C35 C34 119.2(3) . . ?
C36 C35 H35 120.4 . . ?
N5 C36 C35 122.1(3) . . ?
N5 C36 H36 118.9 . . ?
C35 C36 H36 118.9 . . ?
N6 C37 H37A 108.6 . . ?
N6 C37 H37B 108.6 . . ?
N6 C37 C38 114.8(2) . . ?
H37A C37 H37B 107.6 . . ?
C38 C37 H37A 108.6 . . ?
C38 C37 H37B 108.6 . . ?
C37 C38 H38A 109.3 . . ?
C37 C38 H38B 109.3 . . ?
H38A C38 H38B 107.9 . . ?
C39 C38 C37 111.7(3) . . ?
C39 C38 H38A 109.3 . . ?
C39 C38 H38B 109.3 . . ?
C38 C39 H39A 108.9 . . ?
C38 C39 H39B 108.9 . . ?
C38 C39 C40 113.2(3) . . ?
H39A C39 H39B 107.7 . . ?
C40 C39 H39A 108.9 . . ?
C40 C39 H39B 108.9 . . ?
C39 C40 H40A 108.6 . . ?
C39 C40 H40B 108.6 . . ?
H40A C40 H40B 107.6 . . ?
C41 C40 C39 114.7(3) . . ?
C41 C40 H40A 108.6 . . ?
C41 C40 H40B 108.6 . . ?
C40 C41 H41A 108.7 . . ?
C40 C41 H41B 108.7 . . ?
C40 C41 C42 114.1(3) . . ?
H41A C41 H41B 107.6 . . ?
C42 C41 H41A 108.7 . . ?
C42 C41 H41B 108.7 . . ?
C41 C42 H42A 108.8 . . ?
C41 C42 H42B 108.8 . . ?
H42A C42 H42B 107.7 . . ?
C43 C42 C41 113.6(3) . . ?
C43 C42 H42A 108.8 . . ?
C43 C42 H42B 108.8 . . ?
C42 C43 H43A 108.8 . . ?
C42 C43 H43B 108.8 . . ?
C42 C43 C44 113.6(3) . . ?
H43A C43 H43B 107.7 . . ?
C44 C43 H43A 108.8 . . ?
C44 C43 H43B 108.8 . . ?
C43 C44 H44A 108.8 . . ?
C43 C44 H44B 108.8 . . ?
H44A C44 H44B 107.7 . . ?
C45 C44 C43 114.0(3) . . ?
C45 C44 H44A 108.8 . . ?
C45 C44 H44B 108.8 . . ?
C44 C45 H45A 108.9 . . ?
C44 C45 H45B 108.9 . . ?
C44 C45 C46 113.3(3) . . ?
H45A C45 H45B 107.7 . . ?
C46 C45 H45A 108.9 . . ?
C46 C45 H45B 108.9 . . ?
C45 C46 H46A 108.7 . . ?
C45 C46 H46B 108.7 . . ?
H46A C46 H46B 107.6 . . ?
C47 C46 C45 114.3(3) . . ?
C47 C46 H46A 108.7 . . ?
C47 C46 H46B 108.7 . . ?
C46 C47 H47A 108.9 . . ?
C46 C47 H47B 108.9 . . ?
C46 C47 C48 113.3(3) . . ?
H47A C47 H47B 107.7 . . ?
C48 C47 H47A 108.9 . . ?
C48 C47 H47B 108.9 . . ?
C47 C48 H48A 108.7 . . ?
C47 C48 H48B 108.7 . . ?
H48A C48 H48B 107.6 . . ?
C49 C48 C47 114.4(3) . . ?
C49 C48 H48A 108.7 . . ?
C49 C48 H48B 108.7 . . ?
C48 C49 H49A 108.8 . . ?
C48 C49 H49B 108.8 . . ?
H49A C49 H49B 107.7 . . ?
C50 C49 C48 113.7(3) . . ?
C50 C49 H49A 108.8 . . ?
C50 C49 H49B 108.8 . . ?
C49 C50 H50A 109.5 . . ?
C49 C50 H50B 109.5 . . ?
C49 C50 H50C 109.5 . . ?
H50A C50 H50B 109.5 . . ?
H50A C50 H50C 109.5 . . ?
H50B C50 H50C 109.5 . . ?
N7 C51 H51 118.9 . . ?
N7 C51 C52 122.2(3) . . ?
C52 C51 H51 118.9 . . ?
C51 C52 H52 120.4 . . ?
C51 C52 C53 119.2(3) . . ?
C53 C52 H52 120.4 . . ?
C52 C53 H53 120.4 . . ?
C54 C53 C52 119.2(3) . . ?
C54 C53 H53 120.4 . . ?
C53 C54 H54 120.8 . . ?
C55 C54 C53 118.4(3) . . ?
C55 C54 H54 120.8 . . ?
N7 C55 C54 122.9(3) . . ?
N7 C55 C56 111.6(3) . . ?
C54 C55 C56 125.3(3) . . ?
N9 C56 C55 105.6(2) . . ?
N9 C56 H56 112.8 . . ?
N9 C56 C57 106.6(2) . . ?
C55 C56 H56 112.8 . . ?
C57 C56 C55 105.6(3) . . ?
C57 C56 H56 112.8 . . ?
N8 C57 C56 112.2(3) . . ?
N8 C57 C58 122.4(3) . . ?
C58 C57 C56 125.2(3) . . ?
C57 C58 H58 121.0 . . ?
C59 C58 C57 118.0(3) . . ?
C59 C58 H58 121.0 . . ?
C58 C59 H59 120.0 . . ?
C60 C59 C58 119.9(3) . . ?
C60 C59 H59 120.0 . . ?
C59 C60 H60 120.5 . . ?
C59 C60 C61 118.9(3) . . ?
C61 C60 H60 120.5 . . ?
N8 C61 C60 122.2(3) . . ?
N8 C61 H61 118.9 . . ?
C60 C61 H61 118.9 . . ?
N9 C62 H62A 108.4 . . ?
N9 C62 H62B 108.4 . . ?
N9 C62 C63 115.4(3) . . ?
H62A C62 H62B 107.5 . . ?
C63 C62 H62A 108.4 . . ?
C63 C62 H62B 108.4 . . ?
C62 C63 H63A 109.7 . . ?
C62 C63 H63B 109.7 . . ?
C62 C63 C64 110.0(3) . . ?
H63A C63 H63B 108.2 . . ?
C64 C63 H63A 109.7 . . ?
C64 C63 H63B 109.7 . . ?
C63 C64 H64A 108.7 . . ?
C63 C64 H64B 108.7 . . ?
H64A C64 H64B 107.6 . . ?
C65 C64 C63 114.3(3) . . ?
C65 C64 H64A 108.7 . . ?
C65 C64 H64B 108.7 . . ?
C64 C65 H65A 108.7 . . ?
C64 C65 H65B 108.7 . . ?
H65A C65 H65B 107.6 . . ?
C66 C65 C64 114.4(3) . . ?
C66 C65 H65A 108.7 . . ?
C66 C65 H65B 108.7 . . ?
C65 C66 H66A 108.8 . . ?
C65 C66 H66B 108.8 . . ?
C65 C66 C67 113.9(3) . . ?
H66A C66 H66B 107.7 . . ?
C67 C66 H66A 108.8 . . ?
C67 C66 H66B 108.8 . . ?
C66 C67 H67A 109.0 . . ?
C66 C67 H67B 109.0 . . ?
H67A C67 H67B 107.8 . . ?
C68 C67 C66 112.8(3) . . ?
C68 C67 H67A 109.0 . . ?
C68 C67 H67B 109.0 . . ?
C67 C68 H68A 108.6 . . ?
C67 C68 H68B 108.6 . . ?
C67 C68 C69 114.7(3) . . ?
H68A C68 H68B 107.6 . . ?
C69 C68 H68A 108.6 . . ?
C69 C68 H68B 108.6 . . ?
C68 C69 H69A 109.1 . . ?
C68 C69 H69B 109.1 . . ?
H69A C69 H69B 107.9 . . ?
C70 C69 C68 112.3(3) . . ?
C70 C69 H69A 109.1 . . ?
C70 C69 H69B 109.1 . . ?
C69 C70 H70A 108.6 . . ?
C69 C70 H70B 108.6 . . ?
C69 C70 C71 114.5(3) . . ?
H70A C70 H70B 107.6 . . ?
C71 C70 H70A 108.6 . . ?
C71 C70 H70B 108.6 . . ?
C70 C71 H71A 109.1 . . ?
C70 C71 H71B 109.1 . . ?
H71A C71 H71B 107.8 . . ?
C72 C71 C70 112.5(3) . . ?
C72 C71 H71A 109.1 . . ?
C72 C71 H71B 109.1 . . ?
C71 C72 H72A 108.7 . . ?
C71 C72 H72B 108.7 . . ?
C71 C72 C73 114.3(3) . . ?
H72A C72 H72B 107.6 . . ?
C73 C72 H72A 108.7 . . ?
C73 C72 H72B 108.7 . . ?
C72 C73 H73A 109.0 . . ?
C72 C73 H73B 109.0 . . ?
H73A C73 H73B 107.8 . . ?
C74 C73 C72 112.8(3) . . ?
C74 C73 H73A 109.0 . . ?
C74 C73 H73B 109.0 . . ?
C73 C74 H74A 108.8 . . ?
C73 C74 H74B 108.8 . . ?
H74A C74 H74B 107.7 . . ?
C75 C74 C73 113.7(3) . . ?
C75 C74 H74A 108.8 . . ?
C75 C74 H74B 108.8 . . ?
C74 C75 H75A 109.5 . . ?
C74 C75 H75B 109.5 . . ?
C74 C75 H75C 109.5 . . ?
H75A C75 H75B 109.5 . . ?
H75A C75 H75C 109.5 . . ?
H75B C75 H75C 109.5 . . ?
N10 C76 H76 119.4 . . ?
N10 C76 C77 121.1(3) . . ?
C77 C76 H76 119.4 . . ?
C76 C77 H77 119.9 . . ?
C78 C77 C76 120.2(3) . . ?
C78 C77 H77 119.9 . . ?
C77 C78 H78 120.6 . . ?
C77 C78 C79 118.7(3) . . ?
C79 C78 H78 120.6 . . ?
C78 C79 H79 120.6 . . ?
C80 C79 C78 118.7(3) . . ?
C80 C79 H79 120.6 . . ?
N10 C80 C79 122.8(3) . . ?
N10 C80 C81 111.9(2) . . ?
C79 C80 C81 125.3(3) . . ?
N12 C81 C80 106.4(2) . . ?
N12 C81 H81 112.7 . . ?
N12 C81 C82 105.0(2) . . ?
C80 C81 H81 112.7 . . ?
C82 C81 C80 106.6(2) . . ?
C82 C81 H81 112.7 . . ?
N11 C82 C81 112.0(2) . . ?
N11 C82 C83 122.5(3) . . ?
C83 C82 C81 125.5(3) . . ?
C82 C83 H83 120.8 . . ?
C82 C83 C84 118.4(3) . . ?
C84 C83 H83 120.8 . . ?
C83 C84 H84 120.2 . . ?
C83 C84 C85 119.7(3) . . ?
C85 C84 H84 120.2 . . ?
C84 C85 H85 120.8 . . ?
C84 C85 C86 118.4(3) . . ?
C86 C85 H85 120.8 . . ?
N11 C86 C85 122.5(3) . . ?
N11 C86 H86 118.8 . . ?
C85 C86 H86 118.8 . . ?
N12 C87 H87A 108.9 . . ?
N12 C87 H87B 108.9 . . ?
N12 C87 C88 113.5(2) . . ?
H87A C87 H87B 107.7 . . ?
C88 C87 H87A 108.9 . . ?
C88 C87 H87B 108.9 . . ?
C87 C88 H88A 109.1 . . ?
C87 C88 H88B 109.1 . . ?
H88A C88 H88B 107.8 . . ?
C89 C88 C87 112.7(3) . . ?
C89 C88 H88A 109.1 . . ?
C89 C88 H88B 109.1 . . ?
C88 C89 H89A 109.2 . . ?
C88 C89 H89B 109.2 . . ?
C88 C89 C90 112.1(3) . . ?
H89A C89 H89B 107.9 . . ?
C90 C89 H89A 109.2 . . ?
C90 C89 H89B 109.2 . . ?
C89 C90 H90A 109.0 . . ?
C89 C90 H90B 109.0 . . ?
H90A C90 H90B 107.8 . . ?
C91 C90 C89 112.8(3) . . ?
C91 C90 H90A 109.0 . . ?
C91 C90 H90B 109.0 . . ?
C90 C91 H91A 108.7 . . ?
C90 C91 H91B 108.7 . . ?
C90 C91 C92 114.4(4) . . ?
H91A C91 H91B 107.6 . . ?
C92 C91 H91A 108.7 . . ?
C92 C91 H91B 108.7 . . ?
C91 C92 H92A 108.1 . . ?
C91 C92 H92B 108.1 . . ?
C91 C92 C93 117.0(3) . . ?
H92A C92 H92B 107.3 . . ?
C93 C92 H92A 108.1 . . ?
C93 C92 H92B 108.1 . . ?
C92 C93 H93A 109.3 . . ?
C92 C93 H93B 109.3 . . ?
H93A C93 H93B 107.9 . . ?
C94 C93 C92 111.8(3) . . ?
C94 C93 H93A 109.3 . . ?
C94 C93 H93B 109.3 . . ?
C93 C94 H94A 108.5 . . ?
C93 C94 H94B 108.5 . . ?
C93 C94 C95 114.9(3) . . ?
H94A C94 H94B 107.5 . . ?
C95 C94 H94A 108.5 . . ?
C95 C94 H94B 108.5 . . ?
C94 C95 H95A 109.0 . . ?
C94 C95 H95B 109.0 . . ?
H95A C95 H95B 107.8 . . ?
C96 C95 C94 112.8(3) . . ?
C96 C95 H95A 109.0 . . ?
C96 C95 H95B 109.0 . . ?
C95 C96 H96A 108.8 . . ?
C95 C96 H96B 108.8 . . ?
H96A C96 H96B 107.7 . . ?
C97 C96 C95 113.7(3) . . ?
C97 C96 H96A 108.8 . . ?
C97 C96 H96B 108.8 . . ?
C96 C97 H97A 108.8 . . ?
C96 C97 H97B 108.8 . . ?
C96 C97 C98 113.7(3) . . ?
H97A C97 H97B 107.7 . . ?
C98 C97 H97A 108.8 . . ?
C98 C97 H97B 108.8 . . ?
C97 C98 H98A 108.8 . . ?
C97 C98 H98B 108.8 . . ?
H98A C98 H98B 107.7 . . ?
C99 C98 C97 113.9(3) . . ?
C99 C98 H98A 108.8 . . ?
C99 C98 H98B 108.8 . . ?
C98 C99 H99A 109.0 . . ?
C98 C99 H99B 109.0 . . ?
C98 C99 C100 112.8(3) . . ?
H99A C99 H99B 107.8 . . ?
C100 C99 H99A 109.0 . . ?
C100 C99 H99B 109.0 . . ?
C99 C100 H10A 109.5 . . ?
C99 C100 H10B 109.5 . . ?
C99 C100 H10C 109.5 . . ?
H10A C100 H10B 109.5 . . ?
H10A C100 H10C 109.5 . . ?
H10B C100 H10C 109.5 . . ?
O2 C101 H10D 109.5 . . ?
O2 C101 H10E 109.5 . . ?
O2 C101 H10F 109.5 . . ?
H10D C101 H10E 109.5 . . ?
H10D C101 H10F 109.5 . . ?
H10E C101 H10F 109.5 . . ?
F2 B1 F1 107.8(3) . . ?
F3 B1 F1 110.3(3) . . ?
F3 B1 F2 108.9(3) . . ?
F4 B1 F1 110.1(3) . . ?
F4 B1 F2 109.2(3) . . ?
F4 B1 F3 110.6(3) . . ?
F5 B2 F6 108.6(3) . . ?
F5 B2 F7 109.5(3) . . ?
F5 B2 F8 110.4(3) . . ?
F6 B2 F8 109.1(3) . . ?
F7 B2 F6 109.1(3) . . ?
F7 B2 F8 110.1(3) . . ?
F13 B4 F14 105.2(7) . . ?
F13 B4 F15 114.0(5) . . ?
F13 B4 F16 121.9(6) . . ?
F14' B4 F13' 108.6(5) . . ?
F14' B4 F15 116.4(4) . . ?
F14' B4 F16 115.2(4) . . ?
F15 B4 F13' 102.0(4) . . ?
F15 B4 F14 99.5(4) . . ?
F16 B4 F13' 100.3(4) . . ?
F16 B4 F14 100.1(5) . . ?
F16 B4 F15 112.0(3) . . ?
F0AA B5 F2AA 109.7(3) . . ?
F1AA B5 F0AA 105.5(3) . . ?
F1AA B5 F2AA 110.3(3) . . ?
F3AA B5 F0AA 108.0(4) . . ?
F3AA B5 F1AA 113.2(4) . . ?
F3AA B5 F2AA 110.0(3) . . ?

loop_
_geom_bond_atom_site_label_1
_geom_bond_atom_site_label_2
_geom_bond_distance
_geom_bond_site_symmetry_2
_geom_bond_publ_flag
Fe1 N1 1.978(2) . ?
Fe1 N2 1.953(2) . ?
Fe1 N3 2.073(2) . ?
Fe1 N4 1.968(2) . ?
Fe1 N5 1.957(2) . ?
Fe1 N6 2.039(2) . ?
Fe2 N7 1.956(3) . ?
Fe2 N8 1.976(2) . ?
Fe2 N9 2.030(2) . ?
Fe2 N10 1.950(3) . ?
Fe2 N11 1.974(2) . ?
Fe2 N12 2.047(2) . ?
F0AA B5 1.371(5) . ?
F1 B1 1.402(4) . ?
F1AA B5 1.369(5) . ?
F2 B1 1.398(4) . ?
F2AA B5 1.398(5) . ?
F3 B1 1.379(5) . ?
F3AA B5 1.363(5) . ?
F4 B1 1.370(5) . ?
F5 B2 1.387(4) . ?
F6 B2 1.390(4) . ?
F7 B2 1.390(4) . ?
F8 B2 1.391(4) . ?
F13 B4 1.345(9) . ?
F13' B4 1.422(7) . ?
F14 B4 1.482(10) . ?
F14' B4 1.311(7) . ?
F15 B4 1.372(4) . ?
F16 B4 1.365(4) . ?
O1 H1A 0.8700 . ?
O1 H1B 0.8698 . ?
O2 H2A 0.8400 . ?
O2 C101 1.399(6) . ?
N1 C1 1.339(4) . ?
N1 C5 1.343(4) . ?
N2 C7 1.347(4) . ?
N2 C11 1.349(4) . ?
N3 H3 1.0000 . ?
N3 C6 1.493(4) . ?
N3 C12 1.490(4) . ?
N4 C26 1.345(4) . ?
N4 C30 1.355(4) . ?
N5 C32 1.353(4) . ?
N5 C36 1.344(4) . ?
N6 H6 1.0000 . ?
N6 C31 1.489(4) . ?
N6 C37 1.484(4) . ?
N7 C51 1.346(4) . ?
N7 C55 1.354(4) . ?
N8 C57 1.353(4) . ?
N8 C61 1.339(4) . ?
N9 H9A 1.0000 . ?
N9 C56 1.491(4) . ?
N9 C62 1.485(4) . ?
N10 C76 1.351(4) . ?
N10 C80 1.351(4) . ?
N11 C82 1.351(4) . ?
N11 C86 1.334(4) . ?
N12 H12 1.0000 . ?
N12 C81 1.493(4) . ?
N12 C87 1.482(4) . ?
C1 H1 0.9500 . ?
C1 C2 1.388(4) . ?
C2 H2 0.9500 . ?
C2 C3 1.379(4) . ?
C3 H3A 0.9500 . ?
C3 C4 1.384(4) . ?
C4 H4 0.9500 . ?
C4 C5 1.380(4) . ?
C5 C6 1.502(4) . ?
C6 H6A 1.0000 . ?
C6 C7 1.507(4) . ?
C7 C8 1.381(4) . ?
C8 H8 0.9500 . ?
C8 C9 1.390(5) . ?
C9 H9 0.9500 . ?
C9 C10 1.381(5) . ?
C10 H10 0.9500 . ?
C10 C11 1.382(4) . ?
C11 H11 0.9500 . ?
C12 H12A 0.9900 . ?
C12 H12B 0.9900 . ?
C12 C13 1.514(4) . ?
C13 H13A 0.9900 . ?
C13 H13B 0.9900 . ?
C13 C14 1.520(4) . ?
C14 H14A 0.9900 . ?
C14 H14B 0.9900 . ?
C14 C15 1.514(4) . ?
C15 H15A 0.9900 . ?
C15 H15B 0.9900 . ?
C15 C16 1.526(4) . ?
C16 H16A 0.9900 . ?
C16 H16B 0.9900 . ?
C16 C17 1.521(4) . ?
C17 H17A 0.9900 . ?
C17 H17B 0.9900 . ?
C17 C18 1.513(5) . ?
C18 H18A 0.9900 . ?
C18 H18B 0.9900 . ?
C18 C19 1.524(4) . ?
C19 H19A 0.9900 . ?
C19 H19B 0.9900 . ?
C19 C20 1.517(5) . ?
C20 H20A 0.9900 . ?
C20 H20B 0.9900 . ?
C20 C21 1.522(4) . ?
C21 H21A 0.9900 . ?
C21 H21B 0.9900 . ?
C21 C22 1.524(5) . ?
C22 H22A 0.9900 . ?
C22 H22B 0.9900 . ?
C22 C23 1.524(5) . ?
C23 H23A 0.9900 . ?
C23 H23B 0.9900 . ?
C23 C24 1.509(5) . ?
C24 H24A 0.9900 . ?
C24 H24B 0.9900 . ?
C24 C25 1.523(5) . ?
C25 H25A 0.9800 . ?
C25 H25B 0.9800 . ?
C25 H25C 0.9800 . ?
C26 H26 0.9500 . ?
C26 C27 1.384(5) . ?
C27 H27 0.9500 . ?
C27 C28 1.373(5) . ?
C28 H28 0.9500 . ?
C28 C29 1.385(5) . ?
C29 H29 0.9500 . ?
C29 C30 1.386(4) . ?
C30 C31 1.504(4) . ?
C31 H31 1.0000 . ?
C31 C32 1.499(4) . ?
C32 C33 1.372(4) . ?
C33 H33 0.9500 . ?
C33 C34 1.381(5) . ?
C34 H34 0.9500 . ?
C34 C35 1.382(5) . ?
C35 H35 0.9500 . ?
C35 C36 1.381(4) . ?
C36 H36 0.9500 . ?
C37 H37A 0.9900 . ?
C37 H37B 0.9900 . ?
C37 C38 1.525(4) . ?
C38 H38A 0.9900 . ?
C38 H38B 0.9900 . ?
C38 C39 1.521(4) . ?
C39 H39A 0.9900 . ?
C39 H39B 0.9900 . ?
C39 C40 1.525(5) . ?
C40 H40A 0.9900 . ?
C40 H40B 0.9900 . ?
C40 C41 1.521(5) . ?
C41 H41A 0.9900 . ?
C41 H41B 0.9900 . ?
C41 C42 1.522(5) . ?
C42 H42A 0.9900 . ?
C42 H42B 0.9900 . ?
C42 C43 1.518(5) . ?
C43 H43A 0.9900 . ?
C43 H43B 0.9900 . ?
C43 C44 1.522(5) . ?
C44 H44A 0.9900 . ?
C44 H44B 0.9900 . ?
C44 C45 1.515(5) . ?
C45 H45A 0.9900 . ?
C45 H45B 0.9900 . ?
C45 C46 1.520(5) . ?
C46 H46A 0.9900 . ?
C46 H46B 0.9900 . ?
C46 C47 1.519(5) . ?
C47 H47A 0.9900 . ?
C47 H47B 0.9900 . ?
C47 C48 1.519(5) . ?
C48 H48A 0.9900 . ?
C48 H48B 0.9900 . ?
C48 C49 1.516(5) . ?
C49 H49A 0.9900 . ?
C49 H49B 0.9900 . ?
C49 C50 1.509(5) . ?
C50 H50A 0.9800 . ?
C50 H50B 0.9800 . ?
C50 H50C 0.9800 . ?
C51 H51 0.9500 . ?
C51 C52 1.378(5) . ?
C52 H52 0.9500 . ?
C52 C53 1.388(5) . ?
C53 H53 0.9500 . ?
C53 C54 1.384(5) . ?
C54 H54 0.9500 . ?
C54 C55 1.377(4) . ?
C55 C56 1.510(4) . ?
C56 H56 1.0000 . ?
C56 C57 1.504(4) . ?
C57 C58 1.388(4) . ?
C58 H58 0.9500 . ?
C58 C59 1.381(5) . ?
C59 H59 0.9500 . ?
C59 C60 1.376(5) . ?
C60 H60 0.9500 . ?
C60 C61 1.383(4) . ?
C61 H61 0.9500 . ?
C62 H62A 0.9900 . ?
C62 H62B 0.9900 . ?
C62 C63 1.513(4) . ?
C63 H63A 0.9900 . ?
C63 H63B 0.9900 . ?
C63 C64 1.531(4) . ?
C64 H64A 0.9900 . ?
C64 H64B 0.9900 . ?
C64 C65 1.529(4) . ?
C65 H65A 0.9900 . ?
C65 H65B 0.9900 . ?
C65 C66 1.509(5) . ?
C66 H66A 0.9900 . ?
C66 H66B 0.9900 . ?
C66 C67 1.517(5) . ?
C67 H67A 0.9900 . ?
C67 H67B 0.9900 . ?
C67 C68 1.515(4) . ?
C68 H68A 0.9900 . ?
C68 H68B 0.9900 . ?
C68 C69 1.519(4) . ?
C69 H69A 0.9900 . ?
C69 H69B 0.9900 . ?
C69 C70 1.519(4) . ?
C70 H70A 0.9900 . ?
C70 H70B 0.9900 . ?
C70 C71 1.529(4) . ?
C71 H71A 0.9900 . ?
C71 H71B 0.9900 . ?
C71 C72 1.517(4) . ?
C72 H72A 0.9900 . ?
C72 H72B 0.9900 . ?
C72 C73 1.524(5) . ?
C73 H73A 0.9900 . ?
C73 H73B 0.9900 . ?
C73 C74 1.523(5) . ?
C74 H74A 0.9900 . ?
C74 H74B 0.9900 . ?
C74 C75 1.507(5) . ?
C75 H75A 0.9800 . ?
C75 H75B 0.9800 . ?
C75 H75C 0.9800 . ?
C76 H76 0.9500 . ?
C76 C77 1.386(4) . ?
C77 H77 0.9500 . ?
C77 C78 1.380(5) . ?
C78 H78 0.9500 . ?
C78 C79 1.385(4) . ?
C79 H79 0.9500 . ?
C79 C80 1.380(4) . ?
C80 C81 1.510(4) . ?
C81 H81 1.0000 . ?
C81 C82 1.501(4) . ?
C82 C83 1.377(4) . ?
C83 H83 0.9500 . ?
C83 C84 1.378(5) . ?
C84 H84 0.9500 . ?
C84 C85 1.384(5) . ?
C85 H85 0.9500 . ?
C85 C86 1.384(4) . ?
C86 H86 0.9500 . ?
C87 H87A 0.9900 . ?
C87 H87B 0.9900 . ?
C87 C88 1.527(4) . ?
C88 H88A 0.9900 . ?
C88 H88B 0.9900 . ?
C88 C89 1.521(5) . ?
C89 H89A 0.9900 . ?
C89 H89B 0.9900 . ?
C89 C90 1.569(6) . ?
C90 H90A 0.9900 . ?
C90 H90B 0.9900 . ?
C90 C91 1.481(5) . ?
C91 H91A 0.9900 . ?
C91 H91B 0.9900 . ?
C91 C92 1.523(6) . ?
C92 H92A 0.9900 . ?
C92 H92B 0.9900 . ?
C92 C93 1.547(5) . ?
C93 H93A 0.9900 . ?
C93 H93B 0.9900 . ?
C93 C94 1.529(5) . ?
C94 H94A 0.9900 . ?
C94 H94B 0.9900 . ?
C94 C95 1.530(5) . ?
C95 H95A 0.9900 . ?
C95 H95B 0.9900 . ?
C95 C96 1.525(4) . ?
C96 H96A 0.9900 . ?
C96 H96B 0.9900 . ?
C96 C97 1.518(5) . ?
C97 H97A 0.9900 . ?
C97 H97B 0.9900 . ?
C97 C98 1.524(4) . ?
C98 H98A 0.9900 . ?
C98 H98B 0.9900 . ?
C98 C99 1.517(5) . ?
C99 H99A 0.9900 . ?
C99 H99B 0.9900 . ?
C99 C100 1.526(5) . ?
C100 H10A 0.9800 . ?
C100 H10B 0.9800 . ?
C100 H10C 0.9800 . ?
C101 H10D 0.9800 . ?
C101 H10E 0.9800 . ?
C101 H10F 0.9800 . ?

loop_
_geom_torsion_atom_site_label_1
_geom_torsion_atom_site_label_2
_geom_torsion_atom_site_label_3
_geom_torsion_atom_site_label_4
_geom_torsion
_geom_torsion_site_symmetry_1
_geom_torsion_site_symmetry_2
_geom_torsion_site_symmetry_3
_geom_torsion_site_symmetry_4
_geom_torsion_publ_flag
Fe1 N1 C1 C2 178.7(2) . . . . ?
Fe1 N1 C5 C4 -178.7(2) . . . . ?
Fe1 N1 C5 C6 -2.2(3) . . . . ?
Fe1 N2 C7 C6 1.2(3) . . . . ?
Fe1 N2 C7 C8 179.0(2) . . . . ?
Fe1 N2 C11 C10 -177.5(2) . . . . ?
Fe1 N3 C6 C5 -56.7(2) . . . . ?
Fe1 N3 C6 C7 56.7(2) . . . . ?
Fe1 N3 C12 C13 80.0(3) . . . . ?
Fe1 N4 C26 C27 -179.0(3) . . . . ?
Fe1 N4 C30 C29 178.8(3) . . . . ?
Fe1 N4 C30 C31 -3.9(3) . . . . ?
Fe1 N5 C32 C31 3.0(3) . . . . ?
Fe1 N5 C32 C33 -177.9(2) . . . . ?
Fe1 N5 C36 C35 176.9(2) . . . . ?
Fe1 N6 C31 C30 -56.7(2) . . . . ?
Fe1 N6 C31 C32 57.5(2) . . . . ?
Fe1 N6 C37 C38 172.9(2) . . . . ?
Fe2 N7 C51 C52 178.2(2) . . . . ?
Fe2 N7 C55 C54 -178.1(2) . . . . ?
Fe2 N7 C55 C56 -2.3(3) . . . . ?
Fe2 N8 C57 C56 2.6(3) . . . . ?
Fe2 N8 C57 C58 178.1(3) . . . . ?
Fe2 N8 C61 C60 -177.5(2) . . . . ?
Fe2 N9 C56 C55 -56.4(2) . . . . ?
Fe2 N9 C56 C57 55.6(2) . . . . ?
Fe2 N9 C62 C63 172.0(2) . . . . ?
Fe2 N10 C76 C77 175.8(2) . . . . ?
Fe2 N10 C80 C79 -177.4(2) . . . . ?
Fe2 N10 C80 C81 -1.1(3) . . . . ?
Fe2 N11 C82 C81 4.4(3) . . . . ?
Fe2 N11 C82 C83 -177.0(2) . . . . ?
Fe2 N11 C86 C85 178.6(2) . . . . ?
Fe2 N12 C81 C80 -55.0(2) . . . . ?
Fe2 N12 C81 C82 57.8(2) . . . . ?
Fe2 N12 C87 C88 -172.2(2) . . . . ?
N1 C1 C2 C3 0.1(4) . . . . ?
N1 C5 C6 N3 42.5(3) . . . . ?
N1 C5 C6 C7 -70.3(3) . . . . ?
N2 C7 C8 C9 -1.4(5) . . . . ?
N3 C6 C7 N2 -41.9(3) . . . . ?
N3 C6 C7 C8 140.4(3) . . . . ?
N3 C12 C13 C14 173.3(3) . . . . ?
N4 C26 C27 C28 0.0(5) . . . . ?
N4 C30 C31 N6 43.1(3) . . . . ?
N4 C30 C31 C32 -69.6(3) . . . . ?
N5 C32 C33 C34 0.9(5) . . . . ?
N6 C31 C32 N5 -42.9(3) . . . . ?
N6 C31 C32 C33 138.0(3) . . . . ?
N6 C37 C38 C39 165.3(2) . . . . ?
N7 C51 C52 C53 0.7(5) . . . . ?
N7 C55 C56 N9 41.6(3) . . . . ?
N7 C55 C56 C57 -71.2(3) . . . . ?
N8 C57 C58 C59 -0.2(5) . . . . ?
N9 C56 C57 N8 -41.2(3) . . . . ?
N9 C56 C57 C58 143.4(3) . . . . ?
N9 C62 C63 C64 -168.0(3) . . . . ?
N10 C76 C77 C78 1.8(5) . . . . ?
N10 C80 C81 N12 40.3(3) . . . . ?
N10 C80 C81 C82 -71.4(3) . . . . ?
N11 C82 C83 C84 -1.7(5) . . . . ?
N12 C81 C82 N11 -44.0(3) . . . . ?
N12 C81 C82 C83 137.5(3) . . . . ?
N12 C87 C88 C89 175.2(3) . . . . ?
C1 N1 C5 C4 0.6(4) . . . . ?
C1 N1 C5 C6 177.1(2) . . . . ?
C1 C2 C3 C4 0.1(5) . . . . ?
C2 C3 C4 C5 0.1(5) . . . . ?
C3 C4 C5 N1 -0.4(5) . . . . ?
C3 C4 C5 C6 -176.4(3) . . . . ?
C4 C5 C6 N3 -141.1(3) . . . . ?
C4 C5 C6 C7 106.1(3) . . . . ?
C5 N1 C1 C2 -0.4(4) . . . . ?
C5 C6 C7 N2 71.5(3) . . . . ?
C5 C6 C7 C8 -106.2(3) . . . . ?
C6 N3 C12 C13 -167.1(2) . . . . ?
C6 C7 C8 C9 176.1(3) . . . . ?
C7 N2 C11 C10 2.4(4) . . . . ?
C7 C8 C9 C10 2.2(5) . . . . ?
C8 C9 C10 C11 -0.9(5) . . . . ?
C9 C10 C11 N2 -1.5(5) . . . . ?
C11 N2 C7 C6 -178.7(2) . . . . ?
C11 N2 C7 C8 -0.9(4) . . . . ?
C12 N3 C6 C5 171.5(2) . . . . ?
C12 N3 C6 C7 -75.1(3) . . . . ?
C12 C13 C14 C15 177.3(3) . . . . ?
C13 C14 C15 C16 173.9(3) . . . . ?
C14 C15 C16 C17 -170.4(3) . . . . ?
C15 C16 C17 C18 176.7(3) . . . . ?
C16 C17 C18 C19 -171.6(3) . . . . ?
C17 C18 C19 C20 178.0(3) . . . . ?
C18 C19 C20 C21 -176.1(3) . . . . ?
C19 C20 C21 C22 178.7(3) . . . . ?
C20 C21 C22 C23 -177.0(3) . . . . ?
C21 C22 C23 C24 179.1(3) . . . . ?
C22 C23 C24 C25 -175.8(3) . . . . ?
C26 N4 C30 C29 -1.6(5) . . . . ?
C26 N4 C30 C31 175.7(3) . . . . ?
C26 C27 C28 C29 -1.5(6) . . . . ?
C27 C28 C29 C30 1.4(6) . . . . ?
C28 C29 C30 N4 0.2(5) . . . . ?
C28 C29 C30 C31 -176.7(3) . . . . ?
C29 C30 C31 N6 -139.7(3) . . . . ?
C29 C30 C31 C32 107.6(4) . . . . ?
C30 N4 C26 C27 1.5(5) . . . . ?
C30 C31 C32 N5 70.3(3) . . . . ?
C30 C31 C32 C33 -108.8(3) . . . . ?
C31 N6 C37 C38 58.0(3) . . . . ?
C31 C32 C33 C34 179.9(3) . . . . ?
C32 N5 C36 C35 1.4(4) . . . . ?
C32 C33 C34 C35 0.0(5) . . . . ?
C33 C34 C35 C36 -0.3(5) . . . . ?
C34 C35 C36 N5 -0.5(5) . . . . ?
C36 N5 C32 C31 179.2(3) . . . . ?
C36 N5 C32 C33 -1.6(4) . . . . ?
C37 N6 C31 C30 71.5(3) . . . . ?
C37 N6 C31 C32 -174.3(2) . . . . ?
C37 C38 C39 C40 176.5(3) . . . . ?
C38 C39 C40 C41 -174.6(3) . . . . ?
C39 C40 C41 C42 71.8(4) . . . . ?
C40 C41 C42 C43 178.9(3) . . . . ?
C41 C42 C43 C44 -178.5(3) . . . . ?
C42 C43 C44 C45 -179.1(3) . . . . ?
C43 C44 C45 C46 -179.6(3) . . . . ?
C44 C45 C46 C47 178.6(3) . . . . ?
C45 C46 C47 C48 179.5(3) . . . . ?
C46 C47 C48 C49 179.0(3) . . . . ?
C47 C48 C49 C50 178.3(3) . . . . ?
C51 N7 C55 C54 2.6(4) . . . . ?
C51 N7 C55 C56 178.4(3) . . . . ?
C51 C52 C53 C54 1.5(5) . . . . ?
C52 C53 C54 C55 -1.5(5) . . . . ?
C53 C54 C55 N7 -0.5(5) . . . . ?
C53 C54 C55 C56 -175.8(3) . . . . ?
C54 C55 C56 N9 -142.7(3) . . . . ?
C54 C55 C56 C57 104.5(3) . . . . ?
C55 N7 C51 C52 -2.7(4) . . . . ?
C55 C56 C57 N8 70.7(3) . . . . ?
C55 C56 C57 C58 -104.6(4) . . . . ?
C56 N9 C62 C63 -73.9(3) . . . . ?
C56 C57 C58 C59 174.7(3) . . . . ?
C57 N8 C61 C60 -1.4(5) . . . . ?
C57 C58 C59 C60 -0.8(5) . . . . ?
C58 C59 C60 C61 0.6(5) . . . . ?
C59 C60 C61 N8 0.5(5) . . . . ?
C61 N8 C57 C56 -174.2(3) . . . . ?
C61 N8 C57 C58 1.3(4) . . . . ?
C62 N9 C56 C55 177.2(2) . . . . ?
C62 N9 C56 C57 -70.8(3) . . . . ?
C62 C63 C64 C65 169.1(3) . . . . ?
C63 C64 C65 C66 74.0(4) . . . . ?
C64 C65 C66 C67 176.9(3) . . . . ?
C65 C66 C67 C68 -170.4(3) . . . . ?
C66 C67 C68 C69 -179.3(3) . . . . ?
C67 C68 C69 C70 -176.3(3) . . . . ?
C68 C69 C70 C71 -178.7(3) . . . . ?
C69 C70 C71 C72 179.5(3) . . . . ?
C70 C71 C72 C73 179.5(3) . . . . ?
C71 C72 C73 C74 -178.5(3) . . . . ?
C72 C73 C74 C75 -178.2(3) . . . . ?
C76 N10 C80 C79 1.0(4) . . . . ?
C76 N10 C80 C81 177.2(2) . . . . ?
C76 C77 C78 C79 -0.1(5) . . . . ?
C77 C78 C79 C80 -1.1(4) . . . . ?
C78 C79 C80 N10 0.7(4) . . . . ?
C78 C79 C80 C81 -175.0(3) . . . . ?
C79 C80 C81 N12 -143.6(3) . . . . ?
C79 C80 C81 C82 104.7(3) . . . . ?
C80 N10 C76 C77 -2.2(4) . . . . ?
C80 C81 C82 N11 68.7(3) . . . . ?
C80 C81 C82 C83 -109.8(3) . . . . ?
C81 N12 C87 C88 71.8(3) . . . . ?
C81 C82 C83 C84 176.7(3) . . . . ?
C82 N11 C86 C85 -0.4(4) . . . . ?
C82 C83 C84 C85 -0.5(5) . . . . ?
C83 C84 C85 C86 2.1(5) . . . . ?
C84 C85 C86 N11 -1.7(5) . . . . ?
C86 N11 C82 C81 -176.4(2) . . . . ?
C86 N11 C82 C83 2.2(4) . . . . ?
C87 N12 C81 C80 74.5(3) . . . . ?
C87 N12 C81 C82 -172.8(2) . . . . ?
C87 C88 C89 C90 -63.0(4) . . . . ?
C88 C89 C90 C91 -163.9(3) . . . . ?
C89 C90 C91 C92 -173.7(4) . . . . ?
C90 C91 C92 C93 -68.5(5) . . . . ?
C91 C92 C93 C94 -178.7(3) . . . . ?
C92 C93 C94 C95 174.4(3) . . . . ?
C93 C94 C95 C96 177.8(3) . . . . ?
C94 C95 C96 C97 179.0(3) . . . . ?
C95 C96 C97 C98 178.5(3) . . . . ?
C96 C97 C98 C99 178.1(3) . . . . ?
C97 C98 C99 C100 178.0(3) . . . . ?
